data_4036323
loop_
_publ_author_name
'Lin, Rui-Lian'
'Li, Jia-Qing'
'Liu, Jing-Xin'
'Kaifer, Angel E.'

_publ_section_title
;
 The Binding Interactions between Cyclohexanocucurbit[6]uril and Alkyl
 Viologens Give Rise to a Range of Diverse Structures in the Solid and the
 Solution Phases.
;
_journal_issue 21
_journal_name_full 'The Journal of organic chemistry'
_journal_page_first 10505
_journal_page_last 10511
_journal_paper_doi 10.1021/acs.joc.5b01557
_journal_volume 80
_journal_year 2015
_chemical_formula_sum 'C138 H242 Br Cl2 K N50 O60'
_chemical_formula_weight 3751.72
_space_group_IT_number 2
_space_group_name_Hall '-P 1'
_space_group_name_H-M_alt 'P -1'
_symmetry_cell_setting triclinic
_symmetry_space_group_name_H-M 'P -1'
_atom_sites_solution_hydrogens geom
_atom_sites_solution_primary direct
_atom_sites_solution_secondary difmap
_audit_creation_method SHELXL-97
_cell_angle_alpha 104.965(2)
_cell_angle_beta 95.413(2)
_cell_angle_gamma 99.865(2)
_cell_formula_units_Z 2
_cell_length_a 12.9606(8)
_cell_length_b 22.3961(13)
_cell_length_c 31.1055(18)
_cell_measurement_reflns_used 6658
_cell_measurement_temperature 296(2)
_cell_measurement_theta_max 19.96
_cell_measurement_theta_min 2.21
_cell_volume 8502.1(9)
_computing_cell_refinement 'Bruker SMART'
_computing_data_collection 'Bruker SMART'
_computing_data_reduction 'Bruker SAINT'
_computing_molecular_graphics 'Bruker SHELXTL'
_computing_publication_material 'Bruker SHELXTL'
_computing_structure_refinement 'SHELXL-97 (Sheldrick, 1997)'
_computing_structure_solution 'SHELXS-97 (Sheldrick, 1990)'
_diffrn_ambient_temperature 296(2)
_diffrn_measured_fraction_theta_full 0.964
_diffrn_measured_fraction_theta_max 0.964
_diffrn_measurement_device_type 'CCD area detector'
_diffrn_measurement_method 'phi and omega scans'
_diffrn_radiation_monochromator graphite
_diffrn_radiation_source 'fine-focus sealed tube'
_diffrn_radiation_type MoK\a
_diffrn_radiation_wavelength 0.71073
_diffrn_reflns_av_R_equivalents 0.0955
_diffrn_reflns_av_sigmaI/netI 0.1651
_diffrn_reflns_limit_h_max 14
_diffrn_reflns_limit_h_min -15
_diffrn_reflns_limit_k_max 27
_diffrn_reflns_limit_k_min -27
_diffrn_reflns_limit_l_max 38
_diffrn_reflns_limit_l_min -36
_diffrn_reflns_number 92518
_diffrn_reflns_theta_full 26.00
_diffrn_reflns_theta_max 26.00
_diffrn_reflns_theta_min 0.68
_diffrn_standards_decay_% none
_exptl_absorpt_coefficient_mu 0.402
_exptl_absorpt_correction_T_max 0.9240
_exptl_absorpt_correction_T_min 0.8993
_exptl_absorpt_correction_type multi-scan
_exptl_absorpt_process_details 'SADABS (Bruker, 2008)'
_exptl_crystal_colour colorless
_exptl_crystal_density_diffrn 1.465
_exptl_crystal_density_meas ?
_exptl_crystal_density_method 'not measured'
_exptl_crystal_description block
_exptl_crystal_F_000 3975
_exptl_crystal_size_max 0.27
_exptl_crystal_size_mid 0.23
_exptl_crystal_size_min 0.20
_platon_squeeze_details '                                                            '
_refine_diff_density_max 1.186
_refine_diff_density_min -0.957
_refine_diff_density_rms 0.104
_refine_ls_extinction_method none
_refine_ls_goodness_of_fit_ref 1.016
_refine_ls_hydrogen_treatment constr
_refine_ls_matrix_type full
_refine_ls_number_parameters 2215
_refine_ls_number_reflns 32175
_refine_ls_number_restraints 7
_refine_ls_restrained_S_all 1.016
_refine_ls_R_factor_all 0.1925
_refine_ls_R_factor_gt 0.0969
_refine_ls_shift/su_max 0.004
_refine_ls_shift/su_mean 0.000
_refine_ls_structure_factor_coef Fsqd
_refine_ls_weighting_details 'calc w=1/[\s^2^(Fo^2^)+(0.1386P)^2^+0.0000P] where P=(Fo^2^+2Fc^2^)/3'
_refine_ls_weighting_scheme calc
_refine_ls_wR_factor_gt 0.2548
_refine_ls_wR_factor_ref 0.2948
_reflns_number_gt 12652
_reflns_number_total 32175
_reflns_threshold_expression >2sigma(I)
_cod_data_source_file jo5b01557_si_004.cif
_cod_data_source_block Cy6CB6+C4
_cod_depositor_comments
;
The following automatic conversions were performed:

data item '_symmetry_cell_setting' value 'Triclinic' was changed to
'triclinic' in accordance with the
/home/saulius/struct/COD-crude-data/automatic-downloads/DataCite-retrospective/ACS/depositions/lib/dictionaries/cif_core.dic
dictionary named 'cif_core.dic' version 2.4.2 last updated on
2011-04-26.

data item '_exptl_crystal_density_meas' value 'not measured' was
changed to '?' -- the value is perceived as not measured.

Automatic conversion script
Id: cif_fix_values 6909 2019-04-08 15:41:33Z antanas 
;
_cod_original_sg_symbol_H-M P-1
_cod_database_code 4036323

loop_
_symmetry_equiv_pos_as_xyz
'x, y, z'
'-x, -y, -z'

loop_
_atom_site_label
_atom_site_type_symbol
_atom_site_fract_x
_atom_site_fract_y
_atom_site_fract_z
_atom_site_U_iso_or_equiv
_atom_site_adp_type
_atom_site_occupancy
_atom_site_symmetry_multiplicity
_atom_site_calc_flag
_atom_site_refinement_flags
K1 K 0.47121(6) 0.97881(4) 0.21210(3) 0.0340(2) Uani 1 1 d .
O1 O 0.8818(3) 1.30634(15) 0.31485(12) 0.0711(11) Uani 1 1 d .
O2 O 0.4143(2) 1.13847(13) 0.33060(10) 0.0599(10) Uani 1 1 d .
O3 O 0.7349(3) 1.38660(14) 0.39005(11) 0.0653(10) Uani 1 1 d .
O4 O 0.8874(2) 1.28620(13) 0.19171(11) 0.0588(10) Uani 1 1 d .
O5 O 0.5922(2) 1.05477(13) 0.27309(10) 0.0544(9) Uani 1 1 d .
O6 O 0.2018(3) 1.19834(13) 0.17931(11) 0.0630(10) Uani 1 1 d .
O7 O 0.3777(2) 1.11609(13) 0.12724(10) 0.0546(9) Uani 1 1 d .
O8 O 0.5663(2) 1.44553(13) 0.33502(10) 0.0514(9) Uani 1 1 d .
O9 O 0.2157(3) 1.21105(13) 0.28638(11) 0.0642(10) Uani 1 1 d .
O10 O 0.7078(2) 1.34947(13) 0.13621(10) 0.0511(9) Uani 1 1 d .
O11 O 0.5742(2) 1.04663(12) 0.17544(10) 0.0469(8) Uani 1 1 d .
O12 O 0.5543(2) 1.42343(13) 0.21161(10) 0.0524(9) Uani 1 1 d .
O13 O 0.0622(2) 0.65639(13) 0.21166(10) 0.0534(9) Uani 1 1 d .
O14 O 0.7286(2) 0.73256(13) 0.17120(11) 0.0584(10) Uani 1 1 d .
O15 O 0.4073(2) 0.53876(13) 0.21394(10) 0.0490(9) Uani 1 1 d .
O16 O 0.6344(2) 0.90965(12) 0.32638(10) 0.0474(8) Uani 1 1 d .
O17 O 0.1912(2) 0.54622(14) 0.14503(10) 0.0524(9) Uani 1 1 d .
O18 O 0.3845(2) 0.71431(12) 0.39865(9) 0.0465(8) Uani 1 1 d .
O19 O 0.8038(2) 0.80493(12) 0.27598(10) 0.0473(8) Uani 1 1 d .
O20 O 0.4987(2) 0.77648(13) 0.12608(10) 0.0536(9) Uani 1 1 d .
O21 O 0.1761(2) 0.73670(12) 0.33200(10) 0.0499(9) Uani 1 1 d .
O22 O 0.5043(2) 0.61277(12) 0.33735(9) 0.0470(8) Uani 1 1 d .
O23 O 0.4088(2) 0.95258(13) 0.27877(10) 0.0473(8) Uani 1 1 d .
O24 O 0.3377(2) 0.88407(12) 0.18095(10) 0.0483(9) Uani 1 1 d .
N1 N 0.5736(3) 1.33845(17) 0.40391(12) 0.0532(11) Uani 1 1 d .
N2 N 0.7032(3) 1.28440(17) 0.39573(13) 0.0570(12) Uani 1 1 d .
N3 N 0.8632(3) 1.18666(16) 0.20247(12) 0.0494(11) Uani 1 1 d .
N4 N 0.8232(3) 1.23109(17) 0.35123(12) 0.0524(11) Uani 1 1 d .
N5 N 0.7676(3) 1.09353(16) 0.26939(12) 0.0454(10) Uani 1 1 d .
N6 N 0.8718(3) 1.19843(16) 0.28282(13) 0.0535(11) Uani 1 1 d .
N7 N 0.6964(3) 1.13217(16) 0.33169(12) 0.0472(10) Uani 1 1 d .
N8 N 0.5753(3) 1.18582(16) 0.37390(12) 0.0486(11) Uani 1 1 d .
N9 N 0.3829(3) 1.39230(14) 0.22364(11) 0.0401(10) Uani 1 1 d .
N10 N 0.4497(3) 1.38773(15) 0.36877(11) 0.0445(10) Uani 1 1 d .
N11 N 0.4252(3) 1.36020(14) 0.15457(11) 0.0424(10) Uani 1 1 d .
N12 N 0.6627(3) 1.24229(15) 0.10204(12) 0.0452(10) Uani 1 1 d .
N13 N 0.2314(3) 1.30658(15) 0.20794(11) 0.0433(10) Uani 1 1 d .
N14 N 0.7962(3) 1.19768(15) 0.13692(11) 0.0423(10) Uani 1 1 d .
N15 N 0.4469(3) 1.23920(16) 0.37862(12) 0.0519(11) Uani 1 1 d .
N16 N 0.2392(3) 1.31554(15) 0.28795(11) 0.0452(10) Uani 1 1 d .
N17 N 0.7543(3) 1.08247(15) 0.18989(12) 0.0441(10) Uani 1 1 d .
N18 N 0.3920(3) 1.40318(14) 0.30445(11) 0.0438(10) Uani 1 1 d .
N19 N 0.2922(2) 1.26561(15) 0.14462(12) 0.0426(10) Uani 1 1 d .
N20 N 0.3191(3) 1.28984(15) 0.34560(11) 0.0455(10) Uani 1 1 d .
N21 N 0.4015(2) 1.20434(14) 0.10090(11) 0.0372(9) Uani 1 1 d .
N22 N 0.5300(3) 1.14962(14) 0.09963(11) 0.0381(9) Uani 1 1 d .
N23 N 0.5345(3) 1.29786(14) 0.10973(11) 0.0390(9) Uani 1 1 d .
N24 N 0.6637(3) 1.10628(15) 0.13458(11) 0.0423(10) Uani 1 1 d .
N25 N 0.7814(2) 0.70128(14) 0.27936(11) 0.0368(9) Uani 1 1 d .
N26 N 0.0991(3) 0.70032(15) 0.15466(11) 0.0453(10) Uani 1 1 d .
N27 N 0.5865(3) 0.57657(14) 0.21989(10) 0.0371(9) Uani 1 1 d .
N28 N 0.2027(2) 0.62926(15) 0.11330(11) 0.0423(10) Uani 1 1 d .
N29 N 0.6464(2) 0.69631(15) 0.36613(11) 0.0394(9) Uani 1 1 d .
N30 N 0.3381(3) 0.58009(15) 0.11527(11) 0.0426(10) Uani 1 1 d .
N31 N 0.4567(3) 0.66766(15) 0.10217(11) 0.0428(10) Uani 1 1 d .
N32 N 0.6526(3) 0.84965(15) 0.37587(11) 0.0405(10) Uani 1 1 d .
N33 N 0.1515(2) 0.81749(14) 0.30157(12) 0.0404(10) Uani 1 1 d .
N34 N 0.0899(2) 0.76391(15) 0.22195(11) 0.0385(9) Uani 1 1 d .
N35 N 0.2211(2) 0.79048(15) 0.14553(11) 0.0412(10) Uani 1 1 d .
N36 N 0.6447(3) 0.62934(14) 0.29899(11) 0.0403(10) Uani 1 1 d .
N37 N 0.1782(3) 0.85757(15) 0.20417(11) 0.0419(10) Uani 1 1 d .
N38 N 0.4892(3) 0.55164(16) 0.15309(11) 0.0460(10) Uani 1 1 d .
N39 N 0.3264(3) 0.72061(15) 0.10624(11) 0.0433(10) Uani 1 1 d .
N40 N 0.2347(2) 0.91188(15) 0.28368(12) 0.0407(10) Uani 1 1 d .
N41 N 0.5527(3) 0.77328(14) 0.40684(11) 0.0423(10) Uani 1 1 d .
N42 N 0.5197(2) 0.90181(14) 0.37819(11) 0.0384(9) Uani 1 1 d .
N43 N 0.2584(3) 0.83975(14) 0.36633(11) 0.0412(10) Uani 1 1 d .
N44 N 0.7512(3) 0.77395(14) 0.33754(11) 0.0388(9) Uani 1 1 d .
N45 N 0.3604(2) 0.92241(14) 0.34092(11) 0.0364(9) Uani 1 1 d .
N46 N 0.7244(3) 0.64721(15) 0.19969(11) 0.0395(9) Uani 1 1 d .
N47 N 0.4175(2) 0.82128(14) 0.40467(11) 0.0386(9) Uani 1 1 d .
N48 N 0.6065(3) 0.63961(15) 0.14005(11) 0.0434(10) Uani 1 1 d .
C1 C 0.6767(5) 1.2908(3) 0.49210(18) 0.084(2) Uani 1 1 d .
H1A H 0.6944 1.2806 0.5200 0.100 Uiso 1 1 calc R
H1B H 0.7375 1.3198 0.4883 0.100 Uiso 1 1 calc R
C2 C 0.9218(4) 1.1056(3) 0.0857(2) 0.089(2) Uani 1 1 d .
H2A H 0.9403 1.0706 0.0643 0.106 Uiso 1 1 calc R
H2B H 0.9401 1.1429 0.0753 0.106 Uiso 1 1 calc R
C3 C 0.9821(5) 1.1712(3) 0.3894(2) 0.104(2) Uani 1 1 d .
H3A H 1.0177 1.1494 0.4075 0.125 Uiso 1 1 calc R
H3B H 0.9939 1.2153 0.4063 0.125 Uiso 1 1 calc R
C4 C 0.1302(4) 1.3970(3) 0.35185(18) 0.0743(18) Uani 1 1 d .
H4A H 0.0984 1.4317 0.3663 0.089 Uiso 1 1 calc R
H4B H 0.0770 1.3678 0.3283 0.089 Uiso 1 1 calc R
C5 C 0.9862(5) 1.1163(4) 0.1306(2) 0.135(3) Uani 1 1 d .
H5A H 1.0465 1.0963 0.1260 0.162 Uiso 1 1 calc R
H5B H 1.0134 1.1613 0.1432 0.162 Uiso 1 1 calc R
C6 C 0.5901(5) 1.3226(3) 0.49660(16) 0.083(2) Uani 1 1 d .
H6A H 0.6145 1.3657 0.4959 0.099 Uiso 1 1 calc R
H6B H 0.5685 1.3242 0.5258 0.099 Uiso 1 1 calc R
C7 C 1.0305(5) 1.1658(3) 0.3450(2) 0.097(2) Uani 1 1 d .
H7A H 1.0435 1.2068 0.3393 0.116 Uiso 1 1 calc R
H7B H 1.0978 1.1528 0.3483 0.116 Uiso 1 1 calc R
C8 C 0.1602(4) 1.3635(2) 0.38623(17) 0.0693(17) Uani 1 1 d .
H8A H 0.1372 1.3182 0.3734 0.083 Uiso 1 1 calc R
H8B H 0.1250 1.3762 0.4123 0.083 Uiso 1 1 calc R
C9 C 0.8643(4) 1.1434(3) 0.38060(17) 0.0697(17) Uani 1 1 d .
H9A H 0.8534 1.0977 0.3723 0.084 Uiso 1 1 calc R
H9B H 0.8341 1.1570 0.4080 0.084 Uiso 1 1 calc R
C10 C 0.9280(4) 1.2076(2) 0.24650(16) 0.0602(15) Uani 1 1 d .
H10A H 0.9857 1.1850 0.2456 0.072 Uiso 1 1 calc R
H10B H 0.9589 1.2521 0.2528 0.072 Uiso 1 1 calc R
C11 C 0.9561(3) 1.1178(2) 0.30497(18) 0.0656(16) Uani 1 1 d .
H11A H 0.9898 1.1131 0.2781 0.079 Uiso 1 1 calc R
H11B H 0.9409 1.0769 0.3109 0.079 Uiso 1 1 calc R
C12 C 0.1072(4) 1.3767(2) 0.15904(16) 0.0581(15) Uani 1 1 d .
H12A H 0.0570 1.3509 0.1715 0.070 Uiso 1 1 calc R
H12B H 0.0742 1.4098 0.1527 0.070 Uiso 1 1 calc R
C13 C 0.6010(4) 1.2174(2) 0.00335(17) 0.0708(16) Uani 1 1 d .
H13A H 0.5981 1.1967 -0.0284 0.085 Uiso 1 1 calc R
H13B H 0.6719 1.2423 0.0145 0.085 Uiso 1 1 calc R
C14 C 0.8131(4) 1.2754(2) 0.39183(16) 0.0577(15) Uani 1 1 d .
H14A H 0.8577 1.3158 0.3938 0.069 Uiso 1 1 calc R
H14B H 0.8390 1.2614 0.4171 0.069 Uiso 1 1 calc R
C15 C 0.5256(4) 1.3925(2) 0.40757(15) 0.0618(16) Uani 1 1 d .
H15A H 0.5809 1.4295 0.4120 0.074 Uiso 1 1 calc R
H15B H 0.4901 1.3986 0.4340 0.074 Uiso 1 1 calc R
C16 C 0.9305(4) 1.0929(3) 0.16370(19) 0.0780(16) Uani 1 1 d .
H16A H 0.9785 1.1031 0.1916 0.094 Uiso 1 1 calc R
H16B H 0.9090 1.0473 0.1528 0.094 Uiso 1 1 calc R
C17 C 0.4923(4) 1.2922(3) 0.46013(15) 0.0716(18) Uani 1 1 d .
H17A H 0.4571 1.2528 0.4644 0.086 Uiso 1 1 calc R
H17B H 0.4425 1.3203 0.4621 0.086 Uiso 1 1 calc R
C18 C 0.8598(4) 1.2507(2) 0.31651(18) 0.0642(16) Uani 1 1 d .
C19 C 0.8533(3) 1.1410(2) 0.29780(15) 0.0518(13) Uani 1 1 d .
C20 C 0.1304(4) 1.3358(2) 0.11510(17) 0.0630(16) Uani 1 1 d .
H20A H 0.0914 1.3444 0.0900 0.076 Uiso 1 1 calc R
H20B H 0.1067 1.2916 0.1134 0.076 Uiso 1 1 calc R
C21 C 0.2825(4) 1.3802(2) 0.40085(16) 0.0651(16) Uani 1 1 d .
H21A H 0.3057 1.4255 0.4132 0.078 Uiso 1 1 calc R
H21B H 0.3009 1.3605 0.4240 0.078 Uiso 1 1 calc R
C22 C 0.4350(3) 1.2424(2) 0.03361(14) 0.0466(13) Uani 1 1 d .
H22A H 0.3921 1.2021 0.0159 0.056 Uiso 1 1 calc R
H22B H 0.3900 1.2733 0.0378 0.056 Uiso 1 1 calc R
C23 C 0.8031(3) 1.0917(2) 0.08625(15) 0.0515(13) Uani 1 1 d .
H23A H 0.7790 1.0469 0.0822 0.062 Uiso 1 1 calc R
H23B H 0.7674 1.1025 0.0614 0.062 Uiso 1 1 calc R
C24 C 0.1748(3) 1.3067(2) 0.24593(14) 0.0483(13) Uani 1 1 d .
H24A H 0.1345 1.3400 0.2494 0.058 Uiso 1 1 calc R
H24B H 0.1245 1.2669 0.2391 0.058 Uiso 1 1 calc R
C25 C 0.6595(5) 1.2301(2) 0.45348(16) 0.0693(17) Uani 1 1 d .
H25A H 0.7250 1.2149 0.4517 0.083 Uiso 1 1 calc R
H25B H 0.6067 1.1979 0.4593 0.083 Uiso 1 1 calc R
C26 C 0.8329(3) 1.12138(19) 0.17275(15) 0.0459(12) Uani 1 1 d .
C27 C 0.8512(3) 1.2287(2) 0.17720(17) 0.0540(14) Uani 1 1 d .
C28 C 0.6230(4) 1.2418(2) 0.40926(15) 0.0524(14) Uani 1 1 d .
C29 C 0.2235(4) 1.4230(2) 0.33003(17) 0.0603(15) Uani 1 1 d .
H29A H 0.1962 1.4325 0.3030 0.072 Uiso 1 1 calc R
H29B H 0.2643 1.4620 0.3507 0.072 Uiso 1 1 calc R
C30 C 0.6418(3) 1.30103(19) 0.11873(13) 0.0390(12) Uani 1 1 d .
C31 C 0.7715(3) 1.05335(19) 0.22623(14) 0.0441(12) Uani 1 1 d .
H31A H 0.7181 1.0151 0.2206 0.053 Uiso 1 1 calc R
H31B H 0.8401 1.0415 0.2261 0.053 Uiso 1 1 calc R
C32 C 0.2485(4) 1.3485(2) 0.11161(15) 0.0565(14) Uani 1 1 d .
H32A H 0.2600 1.3234 0.0827 0.068 Uiso 1 1 calc R
H32B H 0.2721 1.3926 0.1133 0.068 Uiso 1 1 calc R
C33 C 0.5209(4) 1.2618(2) 0.00891(16) 0.0646(15) Uani 1 1 d .
H33A H 0.5582 1.3043 0.0249 0.077 Uiso 1 1 calc R
H33B H 0.4902 1.2623 -0.0206 0.077 Uiso 1 1 calc R
C34 C 0.4732(4) 1.18388(19) 0.35750(15) 0.0493(13) Uani 1 1 d .
C35 C 0.8082(4) 1.1634(2) 0.34350(16) 0.0540(14) Uani 1 1 d .
C36 C 0.6228(4) 1.1301(2) 0.36312(16) 0.0533(14) Uani 1 1 d .
H36A H 0.6590 1.1260 0.3906 0.064 Uiso 1 1 calc R
H36B H 0.5670 1.0929 0.3508 0.064 Uiso 1 1 calc R
C37 C 0.5304(4) 1.2803(2) 0.41417(14) 0.0540(14) Uani 1 1 d .
C38 C 0.6758(4) 1.3407(2) 0.39522(14) 0.0577(15) Uani 1 1 d .
C39 C 0.2946(3) 1.37653(18) 0.31829(14) 0.0433(12) Uani 1 1 d .
C40 C 0.4783(4) 1.41545(19) 0.33631(14) 0.0479(13) Uani 1 1 d .
C41 C 0.3366(4) 1.2480(2) 0.37210(16) 0.0554(14) Uani 1 1 d .
H41A H 0.2908 1.2072 0.3579 0.066 Uiso 1 1 calc R
H41B H 0.3159 1.2641 0.4014 0.066 Uiso 1 1 calc R
C42 C 0.2556(3) 1.26583(19) 0.30421(15) 0.0479(13) Uani 1 1 d .
C43 C 0.4315(3) 1.1529(2) 0.11143(15) 0.0455(13) Uani 1 1 d .
C44 C 0.5788(4) 1.16777(19) 0.02821(13) 0.0445(12) Uani 1 1 d .
H44A H 0.5148 1.1374 0.0131 0.053 Uiso 1 1 calc R
H44B H 0.6368 1.1455 0.0278 0.053 Uiso 1 1 calc R
C45 C 0.3948(4) 1.43487(18) 0.26824(14) 0.0488(13) Uani 1 1 d .
H45A H 0.3386 1.4586 0.2695 0.059 Uiso 1 1 calc R
H45B H 0.4616 1.4647 0.2737 0.059 Uiso 1 1 calc R
C46 C 0.2057(3) 1.4068(2) 0.19404(16) 0.0517(14) Uani 1 1 d .
H46A H 0.2435 1.4434 0.1868 0.062 Uiso 1 1 calc R
H46B H 0.1840 1.4213 0.2233 0.062 Uiso 1 1 calc R
C47 C 0.5750(3) 1.09473(18) 0.09961(14) 0.0427(12) Uani 1 1 d .
H47A H 0.5203 1.0616 0.1031 0.051 Uiso 1 1 calc R
H47B H 0.5979 1.0796 0.0707 0.051 Uiso 1 1 calc R
C48 C 0.2395(3) 1.2513(2) 0.17737(15) 0.0475(13) Uani 1 1 d .
C49 C 0.2805(3) 1.36177(18) 0.19660(14) 0.0422(12) Uani 1 1 d .
C50 C 0.2977(3) 1.21676(18) 0.10465(15) 0.0443(12) Uani 1 1 d .
H50A H 0.2504 1.1781 0.1046 0.053 Uiso 1 1 calc R
H50B H 0.2727 1.2290 0.0784 0.053 Uiso 1 1 calc R
C51 C 0.6562(3) 1.07546(18) 0.16753(14) 0.0414(12) Uani 1 1 d .
C52 C 0.5661(3) 1.19702(17) 0.07582(14) 0.0389(11) Uani 1 1 d .
C53 C 0.7737(3) 1.12921(18) 0.13080(15) 0.0436(12) Uani 1 1 d .
C54 C 0.4634(3) 1.39427(18) 0.19820(15) 0.0431(12) Uani 1 1 d .
C55 C 0.6774(4) 1.09060(19) 0.28993(15) 0.0488(13) Uani 1 1 d .
C56 C 0.3131(3) 1.33274(19) 0.14859(15) 0.0443(12) Uani 1 1 d .
C57 C 0.4905(3) 1.35518(19) 0.11946(15) 0.0496(13) Uani 1 1 d .
H57A H 0.5484 1.3916 0.1279 0.060 Uiso 1 1 calc R
H57B H 0.4488 1.3563 0.0922 0.060 Uiso 1 1 calc R
C58 C 0.7710(3) 1.22998(18) 0.10428(14) 0.0422(12) Uani 1 1 d .
H58A H 0.7799 1.2050 0.0749 0.051 Uiso 1 1 calc R
H58B H 0.8209 1.2699 0.1113 0.051 Uiso 1 1 calc R
C59 C 0.3374(3) 1.35774(19) 0.36137(15) 0.0486(13) Uani 1 1 d .
C60 C 0.4790(3) 1.23659(17) 0.07988(13) 0.0364(11) Uani 1 1 d .
C61 C 0.6253(5) 0.8684(3) 0.49838(17) 0.082(2) Uani 1 1 d .
H61A H 0.6063 0.8256 0.5007 0.098 Uiso 1 1 calc R
H61B H 0.6743 0.8926 0.5252 0.098 Uiso 1 1 calc R
C62A C 0.2150(6) 1.0089(4) 0.3784(2) 0.057(2) Uani 0.60 1 d P
H62A H 0.2044 1.0428 0.4032 0.069 Uiso 0.60 1 calc PR
H62B H 0.2745 1.0252 0.3652 0.069 Uiso 0.60 1 calc PR
C63 C -0.0241(4) 0.8592(2) 0.15081(18) 0.0658(16) Uani 1 1 d .
H63A H 0.0124 0.9028 0.1633 0.079 Uiso 1 1 calc R
H63B H -0.0979 0.8590 0.1417 0.079 Uiso 1 1 calc R
C64 C 0.9446(4) 0.7287(2) 0.37238(18) 0.0609(15) Uani 1 1 d .
H64A H 1.0021 0.7383 0.3970 0.073 Uiso 1 1 calc R
H64B H 0.9555 0.7616 0.3572 0.073 Uiso 1 1 calc R
C65A C 0.1128(5) 0.9864(3) 0.3421(2) 0.050(2) Uani 0.60 1 d P
H65A H 0.0550 1.0033 0.3551 0.060 Uiso 0.60 1 calc PR
H65B H 0.1259 1.0033 0.3169 0.060 Uiso 0.60 1 calc PR
C66 C 0.1712(5) 0.5748(3) 0.01390(18) 0.084(2) Uani 1 1 d .
H66A H 0.1482 0.5700 -0.0176 0.100 Uiso 1 1 calc R
H66B H 0.1103 0.5592 0.0267 0.100 Uiso 1 1 calc R
C67 C 0.8047(4) 0.5369(2) 0.14939(17) 0.0682(17) Uani 1 1 d .
H67A H 0.8303 0.4978 0.1414 0.082 Uiso 1 1 calc R
H67B H 0.8657 0.5712 0.1611 0.082 Uiso 1 1 calc R
C68 C 0.5291(5) 0.8949(3) 0.49870(17) 0.0750(18) Uani 1 1 d .
H68A H 0.4842 0.8948 0.5203 0.090 Uiso 1 1 calc R
C69 C 0.2598(4) 0.5337(3) 0.01806(19) 0.0795(19) Uani 1 1 d .
H69A H 0.2410 0.5074 0.0376 0.095 Uiso 1 1 calc R
H69B H 0.2629 0.5063 -0.0114 0.095 Uiso 1 1 calc R
C70 C 0.7462(4) 0.5459(3) 0.10640(16) 0.0741(18) Uani 1 1 d .
H70A H 0.7679 0.5893 0.1058 0.089 Uiso 1 1 calc R
H70B H 0.7663 0.5189 0.0801 0.089 Uiso 1 1 calc R
C71 C 0.0986(3) 0.6417(2) 0.12033(16) 0.0527(14) Uani 1 1 d .
H71A H 0.0588 0.6068 0.1288 0.063 Uiso 1 1 calc R
H71B H 0.0618 0.6432 0.0921 0.063 Uiso 1 1 calc R
C72 C 0.6269(4) 0.5303(2) 0.10438(16) 0.0595(15) Uani 1 1 d .
H72A H 0.6045 0.4869 0.1049 0.071 Uiso 1 1 calc R
H72B H 0.5928 0.5350 0.0767 0.071 Uiso 1 1 calc R
C73 C 0.0234(4) 0.8296(2) 0.10936(18) 0.0664(16) Uani 1 1 d .
H73A H -0.0212 0.8302 0.0827 0.080 Uiso 1 1 calc R
H73B H 0.0925 0.8552 0.1103 0.080 Uiso 1 1 calc R
C74 C 0.5121(4) 0.9224(2) 0.45973(16) 0.0577(15) Uani 1 1 d .
H74A H 0.5686 0.9586 0.4631 0.069 Uiso 1 1 calc R
H74B H 0.4457 0.9369 0.4599 0.069 Uiso 1 1 calc R
C75 C -0.0170(3) 0.8253(2) 0.18670(16) 0.0525(14) Uani 1 1 d .
H75A H -0.0251 0.8532 0.2152 0.063 Uiso 1 1 calc R
H75B H -0.0746 0.7887 0.1792 0.063 Uiso 1 1 calc R
C76 C 0.6887(3) 0.6791(2) 0.17060(15) 0.0464(13) Uani 1 1 d .
C77 C 0.6831(4) 0.8665(2) 0.45808(14) 0.0532(14) Uani 1 1 d .
H77A H 0.7359 0.8407 0.4585 0.064 Uiso 1 1 calc R
H77B H 0.7192 0.9088 0.4596 0.064 Uiso 1 1 calc R
C78 C 0.3941(3) 0.53000(19) 0.12168(14) 0.0459(13) Uani 1 1 d .
H78A H 0.3690 0.4876 0.1064 0.055 Uiso 1 1 calc R
C79 C 0.9453(4) 0.6647(2) 0.33920(17) 0.0565(14) Uani 1 1 d .
H79A H 0.9833 0.6719 0.3150 0.068 Uiso 1 1 calc R
H79B H 0.9830 0.6406 0.3546 0.068 Uiso 1 1 calc R
C80 C 0.7563(3) 0.83726(17) 0.36516(15) 0.0413(12) Uani 1 1 d .
H80A H 0.7864 0.8670 0.3496 0.050 Uiso 1 1 calc R
H80B H 0.8032 0.8444 0.3930 0.050 Uiso 1 1 calc R
C81 C 0.3681(4) 0.5767(2) 0.03714(15) 0.0589(15) Uani 1 1 d .
H81A H 0.3874 0.6031 0.0177 0.071 Uiso 1 1 calc R
H81B H 0.4213 0.5515 0.0388 0.071 Uiso 1 1 calc R
C82 C 0.4332(3) 0.7266(2) 0.11318(14) 0.0442(13) Uani 1 1 d .
C83 C 0.0350(3) 0.7631(2) 0.10560(16) 0.0546(14) Uani 1 1 d .
H83A H 0.0634 0.7464 0.0783 0.066 Uiso 1 1 calc R
H83B H -0.0336 0.7368 0.1043 0.066 Uiso 1 1 calc R
C84 C 0.5098(3) 0.87370(18) 0.41493(13) 0.0356(11) Uani 1 1 d .
C85 C 0.0636(3) 0.7794(2) 0.26708(14) 0.0436(12) Uani 1 1 d .
H85A H 0.0382 0.7405 0.2745 0.052 Uiso 1 1 calc R
H85B H 0.0061 0.8021 0.2678 0.052 Uiso 1 1 calc R
C86 C 0.2417(3) 0.9511(2) 0.39759(14) 0.0493(13) Uani 1 1 d .
C87 C 0.2531(3) 0.84741(19) 0.17748(14) 0.0436(12) Uani 1 1 d .
C88 C 0.8341(3) 0.62616(19) 0.31917(16) 0.0495(13) Uani 1 1 d .
H88A H 0.8378 0.5959 0.2910 0.059 Uiso 1 1 calc R
H88B H 0.8086 0.6026 0.3396 0.059 Uiso 1 1 calc R
C89 C 0.2132(4) 0.6453(2) 0.03822(14) 0.0545(14) Uani 1 1 d .
H89A H 0.2616 0.6636 0.0209 0.065 Uiso 1 1 calc R
H89B H 0.1547 0.6672 0.0404 0.065 Uiso 1 1 calc R
C90 C 0.3091(3) 0.8289(2) 0.40612(14) 0.0420(12) Uani 1 1 d .
H90A H 0.2681 0.7913 0.4109 0.050 Uiso 1 1 calc R
H90B H 0.3077 0.8641 0.4318 0.050 Uiso 1 1 calc R
C91 C 0.1099(3) 0.76233(19) 0.14660(14) 0.0432(12) Uani 1 1 d .
C92 C 0.4854(3) 0.55551(18) 0.19853(14) 0.0407(12) Uani 1 1 d .
C93 C 0.1887(3) 0.91376(18) 0.24010(14) 0.0417(12) Uani 1 1 d .
H93A H 0.1190 0.9235 0.2425 0.050 Uiso 1 1 calc R
H93B H 0.2317 0.9481 0.2322 0.050 Uiso 1 1 calc R
C94 C 0.8401(3) 0.7272(2) 0.39071(14) 0.0491(13) Uani 1 1 d .
H94A H 0.8281 0.6930 0.4046 0.059 Uiso 1 1 calc R
H94B H 0.8438 0.7664 0.4137 0.059 Uiso 1 1 calc R
C95 C 0.2628(3) 0.90207(17) 0.35784(14) 0.0371(11) Uani 1 1 d .
C96 C 0.5947(3) 0.57453(18) 0.14445(14) 0.0420(12) Uani 1 1 d .
C97 C 0.0807(3) 0.91674(19) 0.32534(15) 0.0456(12) Uani 1 1 d .
C98 C 0.2767(3) 0.7742(2) 0.10733(14) 0.0465(13) Uani 1 1 d .
H98A H 0.3306 0.8105 0.1080 0.056 Uiso 1 1 calc R
H98B H 0.2271 0.7648 0.0799 0.056 Uiso 1 1 calc R
C99 C 0.2701(3) 0.65398(19) 0.08500(14) 0.0427(12) Uani 1 1 d .
C100 C 0.6108(3) 0.57044(17) 0.26559(14) 0.0414(12) Uani 1 1 d .
H10M H 0.5482 0.5472 0.2732 0.050 Uiso 1 1 calc R
H10N H 0.6659 0.5461 0.2658 0.050 Uiso 1 1 calc R
C101 C 0.8109(3) 0.6771(2) 0.23596(15) 0.0475(13) Uani 1 1 d .
H10K H 0.8547 0.6466 0.2381 0.057 Uiso 1 1 calc R
H10L H 0.8540 0.7116 0.2282 0.057 Uiso 1 1 calc R
C102 C 0.7367(3) 0.53509(19) 0.18551(16) 0.0504(13) Uani 1 1 d .
H10I H 0.7817 0.5435 0.2140 0.061 Uiso 1 1 calc R
H10J H 0.6934 0.4931 0.1791 0.061 Uiso 1 1 calc R
C103 C 0.4638(3) 0.94743(18) 0.36786(14) 0.0401(12) Uani 1 1 d .
H10G H 0.5072 0.9719 0.3521 0.048 Uiso 1 1 calc R
H10H H 0.4554 0.9762 0.3959 0.048 Uiso 1 1 calc R
C104 C 0.5642(4) 0.6577(2) 0.10197(15) 0.0529(14) Uani 1 1 d .
H10E H 0.5666 0.6252 0.0748 0.064 Uiso 1 1 calc R
H10F H 0.6095 0.6964 0.1008 0.064 Uiso 1 1 calc R
C105 C 0.3630(4) 0.61807(18) 0.08413(14) 0.0445(12) Uani 1 1 d .
C106 C 0.0868(3) 0.80429(19) 0.19161(14) 0.0410(12) Uani 1 1 d .
C107 C 0.1933(3) 0.79257(19) 0.33322(15) 0.0398(12) Uani 1 1 d .
C108 C 0.6085(3) 0.72209(18) 0.40823(14) 0.0435(12) Uani 1 1 d .
H10C H 0.6683 0.7377 0.4322 0.052 Uiso 1 1 calc R
H10D H 0.5612 0.6885 0.4153 0.052 Uiso 1 1 calc R
C109 C 0.5890(3) 0.64311(18) 0.33496(13) 0.0366(11) Uani 1 1 d .
C110 C 0.0825(3) 0.7019(2) 0.19794(15) 0.0451(13) Uani 1 1 d .
C111 C 0.6647(3) 0.58336(18) 0.18961(14) 0.0421(12) Uani 1 1 d .
C112 C 0.1791(3) 0.88655(18) 0.31550(14) 0.0367(11) Uani 1 1 d .
C113 C 0.3395(3) 0.93075(18) 0.29861(15) 0.0434(12) Uani 1 1 d .
C114 C 0.4448(3) 0.7652(2) 0.40313(13) 0.0398(12) Uani 1 1 d .
C115 C 0.7479(3) 0.71822(18) 0.35425(13) 0.0391(12) Uani 1 1 d .
C116 C 0.2399(3) 0.58279(19) 0.12644(14) 0.0391(12) Uani 1 1 d .
C117 C 0.7801(3) 0.76401(19) 0.29613(15) 0.0441(12) Uani 1 1 d .
C118 C 0.7546(3) 0.66637(17) 0.31050(13) 0.0351(11) Uani 1 1 d .
C119 C 0.6057(3) 0.83942(18) 0.41478(13) 0.0412(12) Uani 1 1 d .
C120 C 0.6061(3) 0.88897(17) 0.35689(13) 0.0362(11) Uani 1 1 d .
C62B C 0.0497(9) 0.9053(5) 0.3703(4) 0.055(3) Uani 0.40 1 d PU
H62C H 0.0261 0.8603 0.3657 0.066 Uiso 0.40 1 calc PR
H62D H -0.0096 0.9252 0.3779 0.066 Uiso 0.40 1 calc PR
C65B C 0.1432(9) 0.9316(5) 0.4120(4) 0.060(4) Uani 0.40 1 d P
H65C H 0.1266 0.9671 0.4336 0.072 Uiso 0.40 1 calc PR
H65D H 0.1492 0.8989 0.4268 0.072 Uiso 0.40 1 calc PR
N01 N -0.2225(3) 0.39709(17) 0.27311(13) 0.0530(11) Uani 1 1 d .
N02 N 0.2462(3) 0.61425(17) 0.28286(12) 0.0528(11) Uani 1 1 d .
C018 C 0.5164(6) 0.7473(4) 0.2449(3) 0.138(3) Uani 1 1 d .
H01A H 0.5685 0.7856 0.2508 0.207 Uiso 1 1 calc R
H01B H 0.5037 0.7265 0.2133 0.207 Uiso 1 1 calc R
H01C H 0.5417 0.7201 0.2609 0.207 Uiso 1 1 calc R
C011 C 0.1271(4) 0.5625(2) 0.31973(16) 0.0598(15) Uani 1 1 d .
H01D H 0.1087 0.5563 0.3467 0.072 Uiso 1 1 calc R
C010 C 0.0639(4) 0.52749(18) 0.27947(16) 0.0491(13) Uani 1 1 d .
C014 C 0.0982(4) 0.5369(2) 0.24047(16) 0.0565(15) Uani 1 1 d .
H01E H 0.0599 0.5138 0.2126 0.068 Uiso 1 1 calc R
C016 C 0.3264(4) 0.7040(2) 0.25241(19) 0.0727(18) Uani 1 1 d .
H01F H 0.2613 0.7188 0.2574 0.087 Uiso 1 1 calc R
H01G H 0.3176 0.6789 0.2213 0.087 Uiso 1 1 calc R
C017 C 0.4181(5) 0.7622(3) 0.2599(2) 0.100(2) Uani 1 1 d .
H01H H 0.3945 0.7907 0.2441 0.120 Uiso 1 1 calc R
H01I H 0.4326 0.7845 0.2917 0.120 Uiso 1 1 calc R
C015 C 0.3437(4) 0.6625(2) 0.28251(18) 0.0622(16) Uani 1 1 d .
H01J H 0.3682 0.6891 0.3130 0.075 Uiso 1 1 calc R
H01K H 0.3994 0.6404 0.2729 0.075 Uiso 1 1 calc R
C012 C 0.2147(4) 0.6054(2) 0.32040(16) 0.0601(15) Uani 1 1 d .
H01L H 0.2539 0.6292 0.3479 0.072 Uiso 1 1 calc R
C013 C 0.1883(4) 0.5802(2) 0.24284(17) 0.0649(16) Uani 1 1 d .
H01M H 0.2102 0.5864 0.2164 0.078 Uiso 1 1 calc R
C02 C -0.4197(6) 0.2354(4) 0.2481(4) 0.166(4) Uani 1 1 d .
H02A H -0.4231 0.1970 0.2243 0.199 Uiso 1 1 calc R
H02B H -0.3918 0.2280 0.2759 0.199 Uiso 1 1 calc R
C01 C -0.5207(7) 0.2431(5) 0.2514(4) 0.211(6) Uani 1 1 d .
H01N H -0.5612 0.2066 0.2570 0.317 Uiso 1 1 calc R
H01O H -0.5519 0.2486 0.2238 0.317 Uiso 1 1 calc R
H01P H -0.5204 0.2798 0.2757 0.317 Uiso 1 1 calc R
C07 C -0.0361(4) 0.48142(18) 0.27699(15) 0.0481(13) Uani 1 1 d .
C08 C -0.0935(4) 0.4429(2) 0.23739(17) 0.0719(18) Uani 1 1 d .
H08A H -0.0689 0.4447 0.2105 0.086 Uiso 1 1 calc R
C09 C -0.1865(4) 0.4016(2) 0.23601(18) 0.0683(17) Uani 1 1 d .
H09A H -0.2240 0.3768 0.2084 0.082 Uiso 1 1 calc R
C06 C -0.0780(5) 0.4760(2) 0.31560(17) 0.0705(18) Uani 1 1 d .
H06A H -0.0436 0.5011 0.3437 0.085 Uiso 1 1 calc R
C04 C -0.3219(4) 0.3509(2) 0.27250(18) 0.0704(17) Uani 1 1 d .
H04A H -0.3221 0.3443 0.3021 0.085 Uiso 1 1 calc R
H04B H -0.3822 0.3695 0.2667 0.085 Uiso 1 1 calc R
C05 C -0.1703(5) 0.4334(2) 0.31219(19) 0.0774(19) Uani 1 1 d .
H05A H -0.1970 0.4300 0.3384 0.093 Uiso 1 1 calc R
C03 C -0.3359(4) 0.2888(3) 0.2389(2) 0.083(2) Uani 1 1 d .
H03A H -0.2682 0.2759 0.2384 0.099 Uiso 1 1 calc R
H03B H -0.3577 0.2932 0.2094 0.099 Uiso 1 1 calc R
Br1 Br 0.37662(5) 0.39974(3) 0.01540(2) 0.0847(2) Uani 1 1 d .
Cl1 Cl 0.65170(16) 0.92594(8) 0.06396(6) 0.1080(6) Uani 1 1 d .
Cl2 Cl 0.20862(10) 0.26304(7) 0.48207(4) 0.0718(4) Uani 1 1 d .
O1W O 0.3739(3) 1.05891(15) 0.24383(11) 0.0681(11) Uani 1 1 d .
O2W O 0.5865(3) 0.91819(16) 0.23784(13) 0.0816(11) Uani 1 1 d .
O3W O 0.9199(4) 0.9571(2) 0.25077(17) 0.1228(18) Uani 1 1 d .
O4W O 0.5326(3) 0.91261(15) 0.14663(13) 0.0835(12) Uani 1 1 d .
O5W O 0.3543(2) 0.99831(13) 0.14934(10) 0.0548(9) Uani 1 1 d .
O6W O 0.9070(6) 0.0010(4) 0.4269(3) 0.228(4) Uani 1 1 d .
O7W O 0.6998(4) 0.8170(2) 0.10290(17) 0.1167(18) Uani 1 1 d .
O8W O 0.1641(3) 0.0168(2) 0.6681(2) 0.1277(19) Uani 1 1 d .
O9W O 0.3790(4) 0.9287(2) 0.06689(14) 0.1119(17) Uani 1 1 d .
O10W O 0.2015(4) 0.1035(2) 0.21640(17) 0.1255(18) Uani 1 1 d .
O11W O 0.1255(3) 0.2239(2) 0.01421(14) 0.1124(17) Uani 1 1 d .
O12W O 0.1847(3) 0.8578(2) 0.01994(15) 0.1137(16) Uani 1 1 d .
O13W O 0.8656(3) 0.3629(2) 0.07889(14) 0.1014(15) Uani 1 1 d .
O14W O 0.7146(4) 0.54865(18) 0.38912(13) 0.1025(16) Uani 1 1 d .
O15W O 0.1416(4) 0.9861(2) 0.1498(2) 0.138(2) Uani 1 1 d .
O16W O 0.0221(3) 0.4634(2) 0.07889(14) 0.1008(15) Uani 1 1 d .
O17W O 0.7434(3) 0.86235(17) 0.20389(15) 0.0891(13) Uani 1 1 d .
O18W O 0.4168(4) 0.55168(18) 0.39853(13) 0.0969(15) Uani 1 1 d .
O19W O 0.9259(3) 0.26469(17) 0.01409(12) 0.0810(12) Uani 1 1 d .
O20W O 0.7845(4) 0.7284(3) 0.04762(18) 0.130(2) Uani 1 1 d .
O21W O 0.3909(5) 0.0064(3) 0.00904(18) 0.161(3) Uani 1 1 d .
O22W O 0.8584(5) 0.9053(3) 0.0134(2) 0.072(2) Uani 0.50 1 d PD
O23W O 0.0673(4) 0.9520(3) 0.0552(2) 0.146(2) Uani 1 1 d .
O24W O 0.0880(4) 0.3832(2) 0.00201(19) 0.137(2) Uani 1 1 d .
O25W O 0.2173(4) 0.5595(3) 0.42423(16) 0.130(2) Uani 1 1 d .
O27W O 0.1767(8) 0.4985(5) 0.4881(3) 0.144(3) Uani 0.50 1 d P
O26W O 0.0065(8) 0.1033(5) 0.5590(4) 0.127(4) Uani 0.50 1 d P
O28W O 0.8048(6) 0.9466(3) -0.0543(3) 0.091(3) Uani 0.50 1 d PD

loop_
_atom_site_aniso_label
_atom_site_aniso_U_11
_atom_site_aniso_U_22
_atom_site_aniso_U_33
_atom_site_aniso_U_23
_atom_site_aniso_U_13
_atom_site_aniso_U_12
K1 0.0365(4) 0.0269(4) 0.0406(5) 0.0130(4) 0.0123(4) 0.0022(4)
O1 0.069(2) 0.0605(19) 0.077(2) 0.0278(18) -0.0034(19) -0.0087(18)
O2 0.0673(19) 0.0456(17) 0.0571(19) 0.0001(15) 0.0160(17) 0.0037(16)
O3 0.066(2) 0.0559(18) 0.065(2) 0.0202(16) 0.0094(17) -0.0177(17)
O4 0.0610(19) 0.0498(16) 0.064(2) 0.0251(15) 0.0035(17) -0.0047(16)
O5 0.0514(18) 0.0501(17) 0.0509(18) 0.0126(15) 0.0028(15) -0.0139(15)
O6 0.074(2) 0.0421(16) 0.072(2) 0.0110(15) 0.0357(17) 0.0009(15)
O7 0.0600(17) 0.0458(15) 0.0702(19) 0.0302(14) 0.0297(15) 0.0110(14)
O8 0.0492(17) 0.0447(16) 0.0479(17) 0.0067(14) 0.0088(15) -0.0148(14)
O9 0.085(2) 0.0346(15) 0.061(2) 0.0053(15) 0.0179(18) -0.0102(16)
O10 0.0497(17) 0.0414(15) 0.0544(18) 0.0089(14) 0.0090(15) -0.0059(14)
O11 0.0417(15) 0.0509(15) 0.0552(17) 0.0280(13) 0.0180(14) 0.0023(13)
O12 0.0620(18) 0.0397(15) 0.0507(18) 0.0055(14) 0.0199(15) 0.0017(14)
O13 0.0516(17) 0.0397(15) 0.067(2) 0.0164(15) 0.0185(15) -0.0028(14)
O14 0.0611(19) 0.0494(16) 0.067(2) 0.0295(15) 0.0072(16) -0.0009(15)
O15 0.0482(16) 0.0476(16) 0.0540(17) 0.0181(14) 0.0190(14) 0.0050(14)
O16 0.0486(16) 0.0535(15) 0.0535(17) 0.0308(13) 0.0237(14) 0.0133(13)
O17 0.0523(17) 0.0556(17) 0.0465(17) 0.0149(14) 0.0104(15) 0.0009(15)
O18 0.0517(17) 0.0413(15) 0.0449(16) 0.0141(13) 0.0098(14) 0.0007(14)
O19 0.0462(16) 0.0441(15) 0.0576(18) 0.0225(14) 0.0182(14) 0.0071(13)
O20 0.0542(18) 0.0388(15) 0.0593(19) 0.0083(14) 0.0081(16) -0.0049(14)
O21 0.0444(16) 0.0391(15) 0.0689(19) 0.0200(14) 0.0136(15) 0.0055(13)
O22 0.0464(16) 0.0437(15) 0.0511(17) 0.0182(13) 0.0155(14) -0.0021(13)
O23 0.0435(15) 0.0521(16) 0.0524(17) 0.0241(14) 0.0176(14) 0.0059(13)
O24 0.0457(16) 0.0365(14) 0.0588(18) 0.0117(14) 0.0169(14) -0.0049(13)
N1 0.058(2) 0.054(2) 0.043(2) 0.0122(18) 0.0092(19) -0.0019(19)
N2 0.063(2) 0.052(2) 0.050(2) 0.0179(18) 0.005(2) -0.007(2)
N3 0.046(2) 0.054(2) 0.056(2) 0.0311(18) 0.0083(18) 0.0061(17)
N4 0.047(2) 0.056(2) 0.051(2) 0.0216(18) 0.0039(18) -0.0071(18)
N5 0.0331(18) 0.056(2) 0.048(2) 0.0219(17) 0.0086(16) -0.0013(16)
N6 0.046(2) 0.053(2) 0.061(2) 0.0255(19) 0.0063(19) -0.0042(18)
N7 0.0371(19) 0.053(2) 0.051(2) 0.0236(17) 0.0018(17) -0.0034(17)
N8 0.053(2) 0.0475(19) 0.043(2) 0.0149(17) 0.0130(18) -0.0037(18)
N9 0.0466(19) 0.0344(17) 0.0384(19) 0.0101(15) 0.0126(16) 0.0026(15)
N10 0.056(2) 0.0398(18) 0.0339(19) 0.0072(16) 0.0125(17) 0.0001(17)
N11 0.0443(19) 0.0335(17) 0.046(2) 0.0079(15) 0.0157(17) -0.0012(15)
N12 0.0448(19) 0.0397(18) 0.052(2) 0.0132(16) 0.0146(17) 0.0046(16)
N13 0.0408(18) 0.0394(18) 0.046(2) 0.0067(16) 0.0114(17) 0.0021(16)
N14 0.048(2) 0.0439(18) 0.0338(19) 0.0141(16) 0.0007(16) 0.0040(16)
N15 0.059(2) 0.046(2) 0.046(2) 0.0145(17) 0.0085(19) -0.0063(18)
N16 0.055(2) 0.0362(18) 0.040(2) 0.0088(16) 0.0115(17) -0.0038(17)
N17 0.0429(19) 0.0422(17) 0.055(2) 0.0266(16) 0.0105(17) 0.0072(16)
N18 0.053(2) 0.0336(17) 0.045(2) 0.0155(15) 0.0158(17) -0.0016(16)
N19 0.0360(17) 0.0386(18) 0.050(2) 0.0041(16) 0.0191(16) 0.0045(15)
N20 0.058(2) 0.0340(17) 0.043(2) 0.0124(16) 0.0144(18) -0.0009(16)
N21 0.0407(18) 0.0307(16) 0.0448(19) 0.0162(14) 0.0164(16) 0.0058(14)
N22 0.0445(18) 0.0362(16) 0.0398(18) 0.0183(15) 0.0127(16) 0.0095(15)
N23 0.054(2) 0.0276(16) 0.0356(18) 0.0068(14) 0.0160(16) 0.0075(15)
N24 0.0371(18) 0.0530(18) 0.047(2) 0.0303(16) 0.0137(16) 0.0077(16)
N25 0.0400(17) 0.0368(17) 0.0364(18) 0.0093(15) 0.0168(15) 0.0111(14)
N26 0.050(2) 0.0457(19) 0.041(2) 0.0140(16) 0.0146(17) 0.0029(17)
N27 0.0416(18) 0.0381(17) 0.0320(18) 0.0108(14) 0.0118(15) 0.0041(15)
N28 0.0348(18) 0.0474(19) 0.045(2) 0.0131(16) 0.0087(16) 0.0069(16)
N29 0.0387(18) 0.0414(18) 0.0359(18) 0.0083(15) 0.0106(16) 0.0034(15)
N30 0.0428(19) 0.0423(18) 0.0399(19) 0.0086(16) 0.0103(16) 0.0030(16)
N31 0.0438(19) 0.0448(18) 0.0408(19) 0.0155(16) 0.0140(16) 0.0024(16)
N32 0.0439(18) 0.0390(17) 0.0427(19) 0.0165(15) 0.0129(16) 0.0079(15)
N33 0.0364(17) 0.0316(16) 0.052(2) 0.0087(16) 0.0122(16) 0.0051(15)
N34 0.0370(17) 0.0452(18) 0.0374(19) 0.0169(15) 0.0102(15) 0.0088(15)
N35 0.0362(18) 0.0392(17) 0.047(2) 0.0094(16) 0.0145(16) 0.0030(15)
N36 0.0420(19) 0.0357(17) 0.0397(19) 0.0084(15) 0.0101(16) -0.0002(15)
N37 0.0423(19) 0.0358(17) 0.045(2) 0.0094(16) 0.0119(17) 0.0020(15)
N38 0.049(2) 0.0472(19) 0.038(2) 0.0102(16) 0.0105(17) 0.0010(17)
N39 0.0455(19) 0.0379(17) 0.048(2) 0.0115(16) 0.0148(17) 0.0082(16)
N40 0.0309(17) 0.0444(18) 0.051(2) 0.0196(16) 0.0074(16) 0.0087(15)
N41 0.048(2) 0.0319(17) 0.043(2) 0.0085(15) 0.0098(17) 0.0005(16)
N42 0.0297(16) 0.0384(17) 0.048(2) 0.0091(16) 0.0123(16) 0.0114(14)
N43 0.0447(19) 0.0369(17) 0.045(2) 0.0152(15) 0.0123(17) 0.0065(15)
N44 0.0472(18) 0.0387(17) 0.0355(18) 0.0144(15) 0.0138(16) 0.0118(15)
N45 0.0259(16) 0.0411(17) 0.0433(19) 0.0172(15) 0.0053(15) 0.0009(14)
N46 0.0418(18) 0.0450(18) 0.0351(18) 0.0188(15) 0.0138(15) 0.0018(16)
N47 0.0373(18) 0.0340(16) 0.045(2) 0.0155(15) 0.0074(16) 0.0003(15)
N48 0.053(2) 0.0432(18) 0.0409(19) 0.0194(15) 0.0172(17) 0.0103(16)
C1 0.090(4) 0.105(4) 0.054(3) 0.022(3) 0.010(3) 0.016(4)
C2 0.071(3) 0.121(4) 0.087(4) 0.040(4) 0.026(3) 0.034(3)
C3 0.087(4) 0.132(5) 0.094(4) 0.054(4) -0.011(4) 0.000(4)
C4 0.061(3) 0.082(4) 0.063(3) -0.007(3) 0.014(3) 0.010(3)
C5 0.054(3) 0.268(9) 0.085(5) 0.038(5) 0.011(3) 0.058(4)
C6 0.135(5) 0.074(3) 0.035(3) 0.013(3) 0.019(3) 0.006(4)
C7 0.074(4) 0.102(4) 0.113(5) 0.054(4) -0.018(4) -0.003(3)
C8 0.074(3) 0.065(3) 0.067(3) 0.005(3) 0.042(3) 0.013(3)
C9 0.069(3) 0.094(3) 0.054(3) 0.040(3) -0.002(3) 0.012(3)
C10 0.047(3) 0.070(3) 0.077(3) 0.045(2) 0.023(2) 0.001(2)
C11 0.027(2) 0.089(3) 0.089(4) 0.045(3) 0.003(2) 0.007(2)
C12 0.053(3) 0.061(3) 0.066(3) 0.020(2) 0.020(2) 0.018(2)
C13 0.096(3) 0.074(3) 0.062(3) 0.029(3) 0.038(3) 0.038(3)
C14 0.048(3) 0.060(3) 0.057(3) 0.022(2) -0.007(2) -0.010(2)
C15 0.087(3) 0.046(3) 0.041(3) 0.001(2) 0.014(3) -0.005(3)
C16 0.072(3) 0.103(3) 0.095(3) 0.062(3) 0.054(3) 0.039(3)
C17 0.088(4) 0.075(3) 0.042(3) 0.008(3) 0.018(3) -0.001(3)
C18 0.050(3) 0.067(3) 0.068(3) 0.024(3) -0.006(3) -0.009(3)
C19 0.044(2) 0.063(3) 0.056(3) 0.036(2) 0.011(2) 0.001(2)
C20 0.050(3) 0.067(3) 0.066(3) 0.010(3) 0.006(3) 0.012(2)
C21 0.080(3) 0.065(3) 0.049(3) 0.006(2) 0.031(3) 0.016(3)
C22 0.054(3) 0.046(2) 0.041(2) 0.013(2) 0.005(2) 0.014(2)
C23 0.054(2) 0.056(2) 0.055(3) 0.022(2) 0.021(2) 0.022(2)
C24 0.047(2) 0.042(2) 0.056(3) 0.011(2) 0.025(2) 0.003(2)
C25 0.084(4) 0.077(3) 0.050(3) 0.025(3) 0.013(3) 0.011(3)
C26 0.039(2) 0.052(2) 0.059(3) 0.029(2) 0.024(2) 0.011(2)
C27 0.047(2) 0.053(2) 0.074(3) 0.028(2) 0.032(2) 0.014(2)
C28 0.051(3) 0.062(3) 0.049(3) 0.032(2) 0.011(2) -0.001(2)
C29 0.068(3) 0.045(2) 0.065(3) 0.005(2) 0.030(3) 0.011(2)
C30 0.039(2) 0.043(2) 0.037(2) 0.0140(19) 0.0105(19) 0.0059(19)
C31 0.044(2) 0.053(2) 0.045(2) 0.024(2) 0.011(2) 0.018(2)
C32 0.074(3) 0.051(2) 0.050(3) 0.013(2) 0.023(2) 0.023(2)
C33 0.105(4) 0.066(3) 0.042(3) 0.029(2) 0.032(3) 0.040(3)
C34 0.063(3) 0.040(2) 0.050(3) 0.016(2) 0.027(2) 0.008(2)
C35 0.043(3) 0.066(3) 0.052(3) 0.028(2) -0.003(2) -0.002(2)
C36 0.052(3) 0.060(3) 0.051(3) 0.025(2) 0.012(2) 0.002(2)
C37 0.072(3) 0.053(3) 0.034(2) 0.020(2) 0.010(2) -0.010(2)
C38 0.083(4) 0.051(3) 0.022(2) 0.004(2) -0.008(2) -0.015(3)
C39 0.057(3) 0.036(2) 0.038(2) 0.0086(18) 0.022(2) 0.005(2)
C40 0.073(3) 0.037(2) 0.033(2) 0.0061(19) 0.006(2) 0.015(2)
C41 0.055(3) 0.052(3) 0.055(3) 0.013(2) 0.017(2) -0.001(2)
C42 0.048(2) 0.040(2) 0.059(3) 0.013(2) 0.033(2) 0.007(2)
C43 0.043(2) 0.043(2) 0.053(3) 0.013(2) 0.016(2) 0.010(2)
C44 0.060(3) 0.050(2) 0.027(2) 0.0140(19) 0.009(2) 0.016(2)
C45 0.072(3) 0.034(2) 0.041(2) 0.0096(19) 0.019(2) 0.006(2)
C46 0.054(3) 0.049(2) 0.055(3) 0.014(2) 0.014(2) 0.015(2)
C47 0.045(2) 0.037(2) 0.051(3) 0.0168(19) 0.009(2) 0.0105(19)
C48 0.044(2) 0.041(2) 0.052(3) 0.007(2) 0.009(2) 0.004(2)
C49 0.047(2) 0.030(2) 0.049(2) 0.0071(19) 0.021(2) 0.0061(19)
C50 0.044(2) 0.035(2) 0.052(3) 0.008(2) 0.014(2) 0.0043(19)
C51 0.044(2) 0.039(2) 0.045(2) 0.0179(19) 0.004(2) 0.0122(19)
C52 0.048(2) 0.0311(19) 0.045(2) 0.0214(18) 0.017(2) 0.0074(18)
C53 0.040(2) 0.043(2) 0.059(3) 0.026(2) 0.022(2) 0.0115(19)
C54 0.043(2) 0.028(2) 0.056(3) 0.0101(19) 0.010(2) 0.0011(19)
C55 0.065(3) 0.040(2) 0.049(3) 0.030(2) 0.012(2) 0.005(2)
C56 0.042(2) 0.041(2) 0.053(3) 0.015(2) 0.011(2) 0.0086(19)
C57 0.058(2) 0.041(2) 0.059(3) 0.015(2) 0.036(2) 0.018(2)
C58 0.036(2) 0.043(2) 0.055(3) 0.026(2) 0.015(2) 0.0033(19)
C59 0.060(3) 0.040(2) 0.048(3) 0.010(2) 0.030(2) 0.007(2)
C60 0.048(2) 0.035(2) 0.025(2) 0.0079(17) 0.0000(19) 0.0084(19)
C61 0.111(4) 0.083(4) 0.047(3) 0.008(3) 0.006(3) 0.022(3)
C62A 0.055(4) 0.060(5) 0.043(4) -0.016(4) 0.009(4) 0.016(4)
C63 0.054(3) 0.066(3) 0.091(4) 0.038(3) 0.008(3) 0.026(2)
C64 0.053(3) 0.056(3) 0.074(3) 0.022(3) 0.002(3) 0.010(2)
C65A 0.049(4) 0.068(4) 0.038(4) 0.010(4) 0.020(3) 0.028(4)
C66 0.118(5) 0.081(4) 0.046(3) 0.014(3) -0.009(3) 0.022(3)
C67 0.075(3) 0.064(3) 0.065(3) 0.009(3) 0.019(3) 0.022(3)
C68 0.094(4) 0.091(4) 0.044(3) 0.017(3) 0.021(3) 0.025(3)
C69 0.077(3) 0.082(4) 0.058(3) -0.016(3) -0.011(3) 0.023(3)
C70 0.072(3) 0.105(4) 0.048(3) 0.010(3) 0.032(3) 0.032(3)
C71 0.048(3) 0.042(2) 0.054(3) 0.001(2) -0.002(2) -0.004(2)
C72 0.071(3) 0.061(3) 0.043(3) 0.004(2) 0.013(2) 0.017(2)
C73 0.058(3) 0.081(3) 0.069(3) 0.033(3) 0.004(3) 0.023(3)
C74 0.065(3) 0.041(2) 0.061(3) 0.002(2) 0.017(3) 0.009(2)
C75 0.048(3) 0.056(3) 0.054(3) 0.021(2) -0.004(2) 0.011(2)
C76 0.048(2) 0.044(2) 0.041(3) 0.003(2) 0.013(2) 0.005(2)
C77 0.063(3) 0.055(3) 0.036(3) 0.002(2) -0.001(2) 0.015(2)
C78 0.053(3) 0.030(2) 0.047(3) 0.0082(19) -0.003(2) -0.004(2)
C79 0.051(3) 0.058(3) 0.063(3) 0.022(2) 0.010(2) 0.011(2)
C80 0.037(2) 0.033(2) 0.056(3) 0.0159(19) 0.010(2) 0.0065(18)
C81 0.075(3) 0.066(3) 0.037(3) 0.014(2) 0.016(2) 0.016(3)
C82 0.034(2) 0.052(3) 0.039(2) 0.008(2) 0.003(2) 0.000(2)
C83 0.038(2) 0.066(3) 0.056(3) 0.012(2) -0.003(2) 0.013(2)
C84 0.037(2) 0.041(2) 0.029(2) 0.0086(18) 0.0059(18) 0.0066(18)
C85 0.025(2) 0.049(2) 0.053(3) 0.013(2) 0.005(2) -0.0002(19)
C86 0.055(2) 0.059(2) 0.038(2) 0.005(2) 0.017(2) 0.032(2)
C87 0.048(2) 0.041(2) 0.045(2) 0.020(2) 0.006(2) 0.007(2)
C88 0.058(3) 0.042(2) 0.055(3) 0.021(2) 0.006(2) 0.020(2)
C89 0.068(3) 0.058(3) 0.037(2) 0.010(2) 0.006(2) 0.018(2)
C90 0.041(2) 0.056(2) 0.038(2) 0.0226(19) 0.0170(19) 0.0155(19)
C91 0.046(2) 0.040(2) 0.043(2) 0.010(2) 0.006(2) 0.0088(19)
C92 0.046(2) 0.039(2) 0.036(2) 0.0079(19) 0.008(2) 0.011(2)
C93 0.033(2) 0.043(2) 0.061(3) 0.027(2) 0.018(2) 0.0147(18)
C94 0.051(3) 0.057(3) 0.040(3) 0.014(2) 0.000(2) 0.015(2)
C95 0.033(2) 0.037(2) 0.047(2) 0.0146(18) 0.0179(19) 0.0095(17)
C96 0.046(2) 0.039(2) 0.042(2) 0.0123(19) 0.017(2) 0.0047(19)
C97 0.051(2) 0.042(2) 0.050(3) 0.013(2) 0.021(2) 0.0160(19)
C98 0.047(2) 0.048(2) 0.044(3) 0.012(2) 0.007(2) 0.008(2)
C99 0.050(3) 0.039(2) 0.035(2) 0.0093(19) 0.003(2) 0.000(2)
C100 0.048(2) 0.0273(19) 0.051(3) 0.0175(18) 0.010(2) 0.0027(18)
C101 0.040(2) 0.043(2) 0.057(3) 0.015(2) 0.011(2) -0.002(2)
C102 0.056(3) 0.036(2) 0.058(3) 0.005(2) 0.023(2) 0.009(2)
C103 0.039(2) 0.031(2) 0.050(3) 0.0129(19) 0.016(2) 0.0003(18)
C104 0.058(3) 0.054(3) 0.050(3) 0.019(2) 0.022(2) 0.005(2)
C105 0.062(3) 0.034(2) 0.038(2) 0.0096(19) 0.015(2) 0.005(2)
C106 0.027(2) 0.046(2) 0.051(3) 0.018(2) 0.0047(19) 0.0014(19)
C107 0.0261(19) 0.042(2) 0.057(3) 0.020(2) 0.0142(19) 0.0094(18)
C108 0.053(2) 0.036(2) 0.043(2) 0.0114(19) 0.009(2) 0.010(2)
C109 0.035(2) 0.044(2) 0.036(2) 0.0204(18) 0.0033(19) 0.0076(19)
C110 0.036(2) 0.044(2) 0.053(3) 0.014(2) 0.007(2) 0.000(2)
C111 0.054(3) 0.035(2) 0.036(2) 0.0126(18) 0.009(2) -0.002(2)
C112 0.033(2) 0.041(2) 0.044(2) 0.0163(18) 0.0156(19) 0.0135(17)
C113 0.046(2) 0.032(2) 0.054(3) 0.011(2) 0.015(2) 0.0101(19)
C114 0.029(2) 0.055(3) 0.029(2) 0.005(2) 0.0006(18) 0.002(2)
C115 0.048(2) 0.034(2) 0.036(2) 0.0140(18) 0.008(2) 0.0056(19)
C116 0.037(2) 0.040(2) 0.034(2) 0.0099(19) 0.000(2) -0.008(2)
C117 0.038(2) 0.045(2) 0.055(3) 0.022(2) 0.008(2) 0.0111(19)
C118 0.036(2) 0.034(2) 0.035(2) 0.0108(18) 0.0087(18) 0.0016(18)
C119 0.059(3) 0.034(2) 0.035(2) 0.0156(18) 0.016(2) 0.0071(19)
C120 0.046(2) 0.0289(19) 0.030(2) 0.0053(18) 0.0085(19) 0.0006(18)
C62B 0.049(4) 0.054(4) 0.063(4) 0.014(3) 0.021(3) 0.011(3)
C65B 0.074(7) 0.058(6) 0.064(8) 0.032(6) 0.010(7) 0.034(6)
N01 0.060(2) 0.053(2) 0.047(2) 0.0125(18) 0.0076(19) 0.0168(18)
N02 0.063(2) 0.056(2) 0.038(2) 0.0041(17) 0.0053(19) 0.0247(18)
C018 0.118(5) 0.121(5) 0.177(7) 0.051(5) 0.066(5) -0.011(5)
C011 0.087(3) 0.046(2) 0.047(3) 0.014(2) 0.005(3) 0.018(2)
C010 0.064(3) 0.035(2) 0.056(3) 0.016(2) 0.014(2) 0.020(2)
C014 0.071(3) 0.041(2) 0.047(3) 0.000(2) 0.002(3) 0.004(2)
C016 0.051(3) 0.081(3) 0.070(3) 0.016(3) 0.004(3) -0.019(3)
C017 0.080(4) 0.103(5) 0.086(4) -0.011(4) 0.009(4) -0.006(4)
C015 0.043(3) 0.066(3) 0.069(3) 0.010(3) -0.003(3) 0.006(2)
C012 0.096(4) 0.047(2) 0.036(3) 0.008(2) -0.001(3) 0.025(3)
C013 0.082(3) 0.062(3) 0.047(3) 0.005(2) 0.013(3) 0.019(3)
C02 0.096(6) 0.157(8) 0.206(10) 0.012(7) 0.037(6) -0.021(6)
C01 0.120(7) 0.189(10) 0.286(14) -0.003(10) 0.063(8) 0.013(7)
C07 0.070(3) 0.034(2) 0.042(3) 0.0088(19) 0.001(2) 0.023(2)
C08 0.085(4) 0.080(3) 0.046(3) 0.010(3) 0.023(3) 0.010(3)
C09 0.072(3) 0.078(3) 0.049(3) 0.009(3) 0.012(3) 0.007(3)
C06 0.102(4) 0.057(3) 0.047(3) 0.019(2) 0.004(3) 0.000(3)
C04 0.063(3) 0.080(3) 0.066(3) 0.014(3) 0.025(3) 0.012(3)
C05 0.113(4) 0.062(3) 0.057(3) 0.019(3) 0.021(3) 0.010(3)
C03 0.047(3) 0.087(4) 0.098(4) 0.013(3) 0.019(3) -0.011(3)
Br1 0.1285(5) 0.0721(3) 0.0651(3) 0.0200(3) 0.0384(3) 0.0371(3)
Cl1 0.1427(14) 0.0900(10) 0.0979(12) 0.0332(9) 0.0356(11) 0.0213(10)
Cl2 0.0650(8) 0.1163(10) 0.0369(6) 0.0290(7) 0.0075(6) 0.0143(8)
O1W 0.078(2) 0.0620(19) 0.058(2) 0.0007(17) 0.0022(18) 0.0274(17)
O2W 0.094(2) 0.087(2) 0.095(3) 0.0446(19) 0.038(2) 0.0577(18)
O3W 0.149(4) 0.086(3) 0.122(4) 0.013(3) -0.027(3) 0.041(3)
O4W 0.101(2) 0.0530(18) 0.106(3) 0.0172(18) 0.058(2) 0.0242(18)
O5W 0.0612(18) 0.0507(16) 0.0540(18) 0.0182(15) 0.0055(16) 0.0112(15)
O6W 0.200(6) 0.231(7) 0.242(8) 0.026(6) -0.011(6) 0.099(5)
O7W 0.104(3) 0.117(3) 0.135(4) 0.041(3) 0.034(3) 0.022(3)
O8W 0.079(3) 0.112(3) 0.201(5) 0.071(3) 0.034(3) -0.004(3)
O9W 0.112(3) 0.123(3) 0.076(3) -0.015(3) 0.000(3) 0.034(3)
O10W 0.142(3) 0.092(3) 0.135(4) 0.015(3) -0.032(3) 0.059(3)
O11W 0.098(3) 0.140(4) 0.080(3) -0.004(3) -0.015(2) 0.041(3)
O12W 0.105(3) 0.148(4) 0.105(3) 0.036(3) 0.050(2) 0.051(3)
O13W 0.109(3) 0.110(3) 0.097(3) 0.049(2) 0.041(2) 0.007(3)
O14W 0.134(3) 0.081(3) 0.073(2) 0.011(2) 0.031(2) -0.023(3)
O15W 0.083(3) 0.120(4) 0.197(5) 0.015(4) 0.036(3) 0.016(3)
O16W 0.100(3) 0.099(3) 0.081(3) 0.024(2) -0.010(2) -0.024(3)
O17W 0.082(2) 0.069(2) 0.123(3) 0.021(2) 0.035(2) 0.0317(18)
O18W 0.124(3) 0.087(2) 0.078(2) 0.032(2) 0.032(2) -0.005(2)
O19W 0.086(2) 0.087(2) 0.072(2) 0.018(2) 0.008(2) 0.030(2)
O20W 0.090(3) 0.153(4) 0.128(4) 0.019(3) 0.014(3) 0.007(3)
O21W 0.157(5) 0.191(5) 0.097(4) 0.018(4) 0.005(4) -0.025(4)
O22W 0.039(3) 0.087(5) 0.063(4) -0.015(4) 0.023(3) -0.009(3)
O23W 0.117(4) 0.140(4) 0.174(5) 0.031(4) 0.003(4) 0.040(3)
O24W 0.149(4) 0.125(3) 0.152(4) 0.042(3) 0.045(4) 0.052(3)
O25W 0.118(4) 0.152(4) 0.091(3) -0.005(3) -0.001(3) 0.019(3)
O27W 0.242(8) 0.176(7) 0.090(5) 0.082(5) 0.114(5) 0.129(6)
O26W 0.108(7) 0.118(7) 0.142(8) 0.045(6) -0.029(6) 0.004(6)
O28W 0.096(5) 0.054(4) 0.101(6) 0.021(4) -0.036(5) -0.018(4)

loop_
_atom_type_symbol
_atom_type_description
_atom_type_scat_dispersion_real
_atom_type_scat_dispersion_imag
_atom_type_scat_source
C C 0.0033 0.0016 'International Tables Vol C Tables 4.2.6.8 and 6.1.1.4'
H H 0.0000 0.0000 'International Tables Vol C Tables 4.2.6.8 and 6.1.1.4'
Br Br -0.2901 2.4595 'International Tables Vol C Tables 4.2.6.8 and 6.1.1.4'
Cl Cl 0.1484 0.1585 'International Tables Vol C Tables 4.2.6.8 and 6.1.1.4'
K K 0.2009 0.2494 'International Tables Vol C Tables 4.2.6.8 and 6.1.1.4'
N N 0.0061 0.0033 'International Tables Vol C Tables 4.2.6.8 and 6.1.1.4'
O O 0.0106 0.0060 'International Tables Vol C Tables 4.2.6.8 and 6.1.1.4'

loop_
_geom_angle_atom_site_label_1
_geom_angle_atom_site_label_2
_geom_angle_atom_site_label_3
_geom_angle
O2W K1 O24 89.74(11)
O2W K1 O5 75.88(11)
O24 K1 O5 152.93(11)
O2W K1 O11 107.14(12)
O24 K1 O11 130.62(10)
O5 K1 O11 76.11(10)
O2W K1 O1W 138.46(13)
O24 K1 O1W 104.60(11)
O5 K1 O1W 74.12(11)
O11 K1 O1W 92.78(11)
O2W K1 O23 72.00(12)
O24 K1 O23 76.14(10)
O5 K1 O23 77.63(10)
O11 K1 O23 153.00(9)
O1W K1 O23 74.01(11)
O2W K1 O4W 70.76(13)
O24 K1 O4W 71.97(11)
O5 K1 O4W 122.33(12)
O11 K1 O4W 70.85(11)
O1W K1 O4W 150.68(13)
O23 K1 O4W 130.27(11)
C55 O5 K1 153.8(3)
C51 O11 K1 154.7(3)
C113 O23 K1 152.6(3)
C87 O24 K1 156.7(3)
C38 N1 C15 120.8(4)
C38 N1 C37 111.9(4)
C15 N1 C37 126.8(4)
C38 N2 C28 113.7(4)
C38 N2 C14 120.8(4)
C28 N2 C14 124.4(4)
C27 N3 C10 121.0(4)
C27 N3 C26 109.3(3)
C10 N3 C26 126.7(4)
C18 N4 C14 121.0(4)
C18 N4 C35 112.8(4)
C14 N4 C35 125.9(4)
C55 N5 C31 122.8(3)
C55 N5 C19 110.8(3)
C31 N5 C19 126.4(4)
C18 N6 C10 119.8(4)
C18 N6 C19 110.8(4)
C10 N6 C19 126.4(4)
C55 N7 C36 121.6(3)
C55 N7 C35 111.1(4)
C36 N7 C35 125.0(4)
C34 N8 C28 114.1(4)
C34 N8 C36 121.8(3)
C28 N8 C36 122.8(4)
C54 N9 C45 120.9(3)
C54 N9 C49 112.5(3)
C45 N9 C49 123.2(3)
C40 N10 C15 120.8(4)
C40 N10 C59 113.5(4)
C15 N10 C59 125.6(4)
C54 N11 C57 122.3(3)
C54 N11 C56 112.2(3)
C57 N11 C56 125.4(3)
C30 N12 C58 122.7(3)
C30 N12 C52 111.0(3)
C58 N12 C52 125.5(3)
C48 N13 C49 112.7(4)
C48 N13 C24 122.0(4)
C49 N13 C24 125.2(3)
C27 N14 C58 121.5(4)
C27 N14 C53 111.4(4)
C58 N14 C53 127.1(3)
C34 N15 C37 113.1(4)
C34 N15 C41 120.7(3)
C37 N15 C41 124.9(4)
C42 N16 C24 122.4(3)
C42 N16 C39 112.3(3)
C24 N16 C39 125.3(4)
C51 N17 C26 111.0(4)
C51 N17 C31 121.2(4)
C26 N17 C31 127.8(3)
C40 N18 C39 113.2(4)
C40 N18 C45 119.9(4)
C39 N18 C45 123.5(4)
C48 N19 C50 120.4(3)
C48 N19 C56 112.6(3)
C50 N19 C56 124.8(4)
C42 N20 C41 119.1(3)
C42 N20 C59 112.6(4)
C41 N20 C59 126.3(3)
C43 N21 C50 121.8(3)
C43 N21 C60 112.7(3)
C50 N21 C60 124.9(3)
C43 N22 C47 120.7(3)
C43 N22 C52 111.9(3)
C47 N22 C52 125.1(3)
C30 N23 C60 112.3(3)
C30 N23 C57 121.0(3)
C60 N23 C57 124.8(3)
C51 N24 C47 119.8(3)
C51 N24 C53 111.4(3)
C47 N24 C53 125.1(4)
C117 N25 C118 112.1(3)
C117 N25 C101 121.5(4)
C118 N25 C101 126.5(3)
C110 N26 C91 112.6(3)
C110 N26 C71 122.7(4)
C91 N26 C71 124.6(4)
C92 N27 C111 113.7(3)
C92 N27 C100 118.5(3)
C111 N27 C100 124.6(3)
C116 N28 C99 110.8(3)
C116 N28 C71 122.0(4)
C99 N28 C71 126.1(4)
C109 N29 C115 113.0(3)
C109 N29 C108 120.9(3)
C115 N29 C108 125.8(3)
C116 N30 C105 110.6(4)
C116 N30 C78 122.4(4)
C105 N30 C78 124.2(4)
C82 N31 C104 122.6(3)
C82 N31 C105 112.4(3)
C104 N31 C105 124.3(3)
C120 N32 C119 112.3(3)
C120 N32 C80 119.8(4)
C119 N32 C80 125.4(4)
C107 N33 C85 120.2(3)
C107 N33 C112 111.7(3)
C85 N33 C112 125.1(3)
C110 N34 C85 120.6(4)
C110 N34 C106 110.7(3)
C85 N34 C106 124.8(3)
C87 N35 C98 120.9(3)
C87 N35 C91 110.9(3)
C98 N35 C91 124.6(3)
C109 N36 C100 119.0(3)
C109 N36 C118 111.1(3)
C100 N36 C118 125.0(3)
C87 N37 C93 122.9(3)
C87 N37 C106 111.8(3)
C93 N37 C106 125.3(3)
C92 N38 C78 119.7(4)
C92 N38 C96 112.7(3)
C78 N38 C96 127.5(4)
C82 N39 C98 122.3(3)
C82 N39 C99 112.5(3)
C98 N39 C99 123.0(3)
C113 N40 C93 122.5(4)
C113 N40 C112 111.3(3)
C93 N40 C112 126.1(3)
C114 N41 C108 122.6(3)
C114 N41 C119 112.9(3)
C108 N41 C119 124.0(3)
C120 N42 C103 119.7(4)
C120 N42 C84 112.1(3)
C103 N42 C84 127.2(3)
C107 N43 C90 122.4(3)
C107 N43 C95 112.0(3)
C90 N43 C95 125.4(3)
C117 N44 C80 120.5(4)
C117 N44 C115 111.9(3)
C80 N44 C115 125.0(3)
C113 N45 C103 121.2(3)
C113 N45 C95 111.5(3)
C103 N45 C95 125.4(3)
C76 N46 C111 112.2(3)
C76 N46 C101 121.8(3)
C111 N46 C101 126.0(4)
C114 N47 C90 121.3(3)
C114 N47 C84 112.7(3)
C90 N47 C84 124.6(3)
C76 N48 C104 120.6(4)
C76 N48 C96 110.4(4)
C104 N48 C96 126.4(3)
C6 C1 C25 116.4(5)
C6 C1 H1A 108.2
C25 C1 H1A 108.2
C6 C1 H1B 108.2
C25 C1 H1B 108.2
H1A C1 H1B 107.3
C5 C2 C23 113.7(5)
C5 C2 H2A 108.8
C23 C2 H2A 108.8
C5 C2 H2B 108.8
C23 C2 H2B 108.8
H2A C2 H2B 107.7
C9 C3 C7 112.0(5)
C9 C3 H3A 109.2
C7 C3 H3A 109.2
C9 C3 H3B 109.2
C7 C3 H3B 109.2
H3A C3 H3B 107.9
C8 C4 C29 114.4(4)
C8 C4 H4A 108.7
C29 C4 H4A 108.7
C8 C4 H4B 108.7
C29 C4 H4B 108.7
H4A C4 H4B 107.6
C16 C5 C2 115.8(5)
C16 C5 H5A 108.3
C2 C5 H5A 108.3
C16 C5 H5B 108.3
C2 C5 H5B 108.3
H5A C5 H5B 107.4
C1 C6 C17 115.0(4)
C1 C6 H6A 108.5
C17 C6 H6A 108.5
C1 C6 H6B 108.5
C17 C6 H6B 108.5
H6A C6 H6B 107.5
C11 C7 C3 111.3(5)
C11 C7 H7A 109.4
C3 C7 H7A 109.4
C11 C7 H7B 109.4
C3 C7 H7B 109.4
H7A C7 H7B 108.0
C4 C8 C21 110.0(4)
C4 C8 H8A 109.7
C21 C8 H8A 109.7
C4 C8 H8B 109.7
C21 C8 H8B 109.7
H8A C8 H8B 108.2
C35 C9 C3 111.7(5)
C35 C9 H9A 109.3
C3 C9 H9A 109.3
C35 C9 H9B 109.3
C3 C9 H9B 109.3
H9A C9 H9B 107.9
N6 C10 N3 114.4(4)
N6 C10 H10A 108.6
N3 C10 H10A 108.6
N6 C10 H10B 108.6
N3 C10 H10B 108.6
H10A C10 H10B 107.6
C19 C11 C7 109.2(4)
C19 C11 H11A 109.8
C7 C11 H11A 109.8
C19 C11 H11B 109.8
C7 C11 H11B 109.8
H11A C11 H11B 108.3
C20 C12 C46 113.4(4)
C20 C12 H12A 108.9
C46 C12 H12A 108.9
C20 C12 H12B 108.9
C46 C12 H12B 108.9
H12A C12 H12B 107.7
C44 C13 C33 112.3(4)
C44 C13 H13A 109.1
C33 C13 H13A 109.1
C44 C13 H13B 109.1
C33 C13 H13B 109.1
H13A C13 H13B 107.9
N4 C14 N2 114.0(3)
N4 C14 H14A 108.7
N2 C14 H14A 108.7
N4 C14 H14B 108.7
N2 C14 H14B 108.7
H14A C14 H14B 107.6
N1 C15 N10 114.3(3)
N1 C15 H15A 108.7
N10 C15 H15A 108.7
N1 C15 H15B 108.7
N10 C15 H15B 108.7
H15A C15 H15B 107.6
C5 C16 C26 112.2(5)
C5 C16 H16A 109.2
C26 C16 H16A 109.2
C5 C16 H16B 109.2
C26 C16 H16B 109.2
H16A C16 H16B 107.9
C37 C17 C6 108.0(4)
C37 C17 H17A 110.1
C6 C17 H17A 110.1
C37 C17 H17B 110.1
C6 C17 H17B 110.1
H17A C17 H17B 108.4
O1 C18 N4 126.1(5)
O1 C18 N6 124.5(5)
N4 C18 N6 109.4(4)
N5 C19 N6 112.2(4)
N5 C19 C11 114.2(4)
N6 C19 C11 111.1(4)
N5 C19 C35 103.9(3)
N6 C19 C35 102.9(4)
C11 C19 C35 111.7(4)
C12 C20 C32 111.4(4)
C12 C20 H20A 109.3
C32 C20 H20A 109.3
C12 C20 H20B 109.3
C32 C20 H20B 109.3
H20A C20 H20B 108.0
C59 C21 C8 110.1(4)
C59 C21 H21A 109.6
C8 C21 H21A 109.6
C59 C21 H21B 109.6
C8 C21 H21B 109.6
H21A C21 H21B 108.1
C33 C22 C60 111.6(4)
C33 C22 H22A 109.3
C60 C22 H22A 109.3
C33 C22 H22B 109.3
C60 C22 H22B 109.3
H22A C22 H22B 108.0
C2 C23 C53 111.5(4)
C2 C23 H23A 109.3
C53 C23 H23A 109.3
C2 C23 H23B 109.3
C53 C23 H23B 109.3
H23A C23 H23B 108.0
N16 C24 N13 115.5(3)
N16 C24 H24A 108.4
N13 C24 H24A 108.4
N16 C24 H24B 108.4
N13 C24 H24B 108.4
H24A C24 H24B 107.5
C28 C25 C1 110.7(5)
C28 C25 H25A 109.5
C1 C25 H25A 109.5
C28 C25 H25B 109.5
C1 C25 H25B 109.5
H25A C25 H25B 108.1
N17 C26 N3 111.6(3)
N17 C26 C53 104.6(3)
N3 C26 C53 103.0(3)
N17 C26 C16 113.1(4)
N3 C26 C16 111.0(3)
C53 C26 C16 112.9(4)
O4 C27 N14 127.2(5)
O4 C27 N3 122.9(4)
N14 C27 N3 109.9(4)
N8 C28 N2 113.5(4)
N8 C28 C25 114.6(4)
N2 C28 C25 112.7(4)
N8 C28 C37 102.6(3)
N2 C28 C37 101.3(4)
C25 C28 C37 110.8(4)
C39 C29 C4 111.6(4)
C39 C29 H29A 109.3
C4 C29 H29A 109.3
C39 C29 H29B 109.3
C4 C29 H29B 109.3
H29A C29 H29B 108.0
O10 C30 N12 125.8(4)
O10 C30 N23 125.1(4)
N12 C30 N23 109.0(3)
N5 C31 N17 113.2(3)
N5 C31 H31A 108.9
N17 C31 H31A 108.9
N5 C31 H31B 108.9
N17 C31 H31B 108.9
H31A C31 H31B 107.7
C56 C32 C20 111.8(4)
C56 C32 H32A 109.3
C20 C32 H32A 109.3
C56 C32 H32B 109.3
C20 C32 H32B 109.3
H32A C32 H32B 107.9
C22 C33 C13 112.8(4)
C22 C33 H33A 109.0
C13 C33 H33A 109.0
C22 C33 H33B 109.0
C13 C33 H33B 109.0
H33A C33 H33B 107.8
O2 C34 N15 126.5(4)
O2 C34 N8 125.2(4)
N15 C34 N8 108.1(4)
N4 C35 N7 112.3(4)
N4 C35 C9 114.2(4)
N7 C35 C9 112.3(4)
N4 C35 C19 103.3(4)
N7 C35 C19 102.6(3)
C9 C35 C19 111.2(4)
N7 C36 N8 113.4(4)
N7 C36 H36A 108.9
N8 C36 H36A 108.9
N7 C36 H36B 108.9
N8 C36 H36B 108.9
H36A C36 H36B 107.7
N1 C37 N15 112.1(4)
N1 C37 C17 112.5(4)
N15 C37 C17 111.2(4)
N1 C37 C28 104.1(4)
N15 C37 C28 101.9(3)
C17 C37 C28 114.5(4)
O3 C38 N2 125.5(5)
O3 C38 N1 125.7(5)
N2 C38 N1 108.8(4)
N18 C39 N16 114.1(3)
N18 C39 C29 112.9(3)
N16 C39 C29 113.2(4)
N18 C39 C59 102.1(3)
N16 C39 C59 102.4(3)
C29 C39 C59 110.9(4)
O8 C40 N18 125.2(4)
O8 C40 N10 127.0(4)
N18 C40 N10 107.8(4)
N20 C41 N15 114.9(4)
N20 C41 H41A 108.6
N15 C41 H41A 108.6
N20 C41 H41B 108.6
N15 C41 H41B 108.6
H41A C41 H41B 107.5
O9 C42 N16 125.3(4)
O9 C42 N20 126.3(4)
N16 C42 N20 108.4(3)
O7 C43 N22 126.5(4)
O7 C43 N21 125.4(4)
N22 C43 N21 108.1(4)
C52 C44 C13 111.0(3)
C52 C44 H44A 109.4
C13 C44 H44A 109.4
C52 C44 H44B 109.4
C13 C44 H44B 109.4
H44A C44 H44B 108.0
N9 C45 N18 114.1(3)
N9 C45 H45A 108.7
N18 C45 H45A 108.7
N9 C45 H45B 108.7
N18 C45 H45B 108.7
H45A C45 H45B 107.6
C49 C46 C12 113.1(3)
C49 C46 H46A 109.0
C12 C46 H46A 109.0
C49 C46 H46B 109.0
C12 C46 H46B 109.0
H46A C46 H46B 107.8
N24 C47 N22 114.1(3)
N24 C47 H47A 108.7
N22 C47 H47A 108.7
N24 C47 H47B 108.7
N22 C47 H47B 108.7
H47A C47 H47B 107.6
O6 C48 N19 126.3(4)
O6 C48 N13 124.7(4)
N19 C48 N13 109.0(4)
N13 C49 N9 113.3(4)
N13 C49 C46 112.6(4)
N9 C49 C46 113.9(3)
N13 C49 C56 102.5(3)
N9 C49 C56 102.0(3)
C46 C49 C56 111.4(4)
N21 C50 N19 113.9(3)
N21 C50 H50A 108.8
N19 C50 H50A 108.8
N21 C50 H50B 108.8
N19 C50 H50B 108.8
H50A C50 H50B 107.7
O11 C51 N17 125.6(4)
O11 C51 N24 125.6(4)
N17 C51 N24 108.8(4)
N22 C52 N12 110.5(3)
N22 C52 C44 112.8(3)
N12 C52 C44 113.0(3)
N22 C52 C60 102.7(3)
N12 C52 C60 104.0(3)
C44 C52 C60 113.1(4)
N24 C53 N14 111.4(3)
N24 C53 C26 102.5(3)
N14 C53 C26 104.2(3)
N24 C53 C23 110.7(3)
N14 C53 C23 112.8(4)
C26 C53 C23 114.6(4)
O12 C54 N9 125.8(4)
O12 C54 N11 124.9(4)
N9 C54 N11 109.3(3)
O5 C55 N7 124.5(4)
O5 C55 N5 124.7(4)
N7 C55 N5 110.8(4)
N11 C56 N19 113.1(3)
N11 C56 C32 113.5(4)
N19 C56 C32 112.4(3)
N11 C56 C49 102.9(3)
N19 C56 C49 102.3(3)
C32 C56 C49 111.6(4)
N11 C57 N23 114.3(4)
N11 C57 H57A 108.7
N23 C57 H57A 108.7
N11 C57 H57B 108.7
N23 C57 H57B 108.7
H57A C57 H57B 107.6
N14 C58 N12 114.2(3)
N14 C58 H58A 108.7
N12 C58 H58A 108.7
N14 C58 H58B 108.7
N12 C58 H58B 108.7
H58A C58 H58B 107.6
N20 C59 N10 113.0(4)
N20 C59 C21 112.4(4)
N10 C59 C21 112.9(3)
N20 C59 C39 102.8(3)
N10 C59 C39 101.7(3)
C21 C59 C39 113.0(4)
N21 C60 N23 112.2(3)
N21 C60 C52 104.2(3)
N23 C60 C52 103.1(3)
N21 C60 C22 113.9(3)
N23 C60 C22 111.4(3)
C52 C60 C22 111.4(3)
C68 C61 C77 117.0(5)
C68 C61 H61A 108.0
C77 C61 H61A 108.0
C68 C61 H61B 108.0
C77 C61 H61B 108.0
H61A C61 H61B 107.3
C65A C62A C86 111.3(5)
C65A C62A H62A 109.4
C86 C62A H62A 109.4
C65A C62A H62B 109.4
C86 C62A H62B 109.4
H62A C62A H62B 108.0
C75 C63 C73 113.2(4)
C75 C63 H63A 108.9
C73 C63 H63A 108.9
C75 C63 H63B 108.9
C73 C63 H63B 108.9
H63A C63 H63B 107.8
C94 C64 C79 110.5(4)
C94 C64 H64A 109.6
C79 C64 H64A 109.6
C94 C64 H64B 109.6
C79 C64 H64B 109.6
H64A C64 H64B 108.1
C97 C65A C62A 112.7(6)
C97 C65A H65A 109.0
C62A C65A H65A 109.0
C97 C65A H65B 109.0
C62A C65A H65B 109.0
H65A C65A H65B 107.8
C89 C66 C69 111.7(4)
C89 C66 H66A 109.3
C69 C66 H66A 109.3
C89 C66 H66B 109.3
C69 C66 H66B 109.3
H66A C66 H66B 107.9
C102 C67 C70 113.4(4)
C102 C67 H67A 108.9
C70 C67 H67A 108.9
C102 C67 H67B 108.9
C70 C67 H67B 108.9
H67A C67 H67B 107.7
C61 C68 C74 111.9(5)
C61 C68 H68A 124.1
C74 C68 H68A 124.1
C81 C69 C66 110.5(4)
C81 C69 H69A 109.5
C66 C69 H69A 109.5
C81 C69 H69B 109.5
C66 C69 H69B 109.5
H69A C69 H69B 108.1
C72 C70 C67 111.9(4)
C72 C70 H70A 109.2
C67 C70 H70A 109.2
C72 C70 H70B 109.2
C67 C70 H70B 109.2
H70A C70 H70B 107.9
N28 C71 N26 114.5(3)
N28 C71 H71A 108.6
N26 C71 H71A 108.6
N28 C71 H71B 108.6
N26 C71 H71B 108.6
H71A C71 H71B 107.6
C70 C72 C96 109.4(4)
C70 C72 H72A 109.8
C96 C72 H72A 109.8
C70 C72 H72B 109.8
C96 C72 H72B 109.8
H72A C72 H72B 108.2
C83 C73 C63 113.5(5)
C83 C73 H73A 108.9
C63 C73 H73A 108.9
C83 C73 H73B 108.9
C63 C73 H73B 108.9
H73A C73 H73B 107.7
C68 C74 C84 111.2(4)
C68 C74 H74A 109.4
C84 C74 H74A 109.4
C68 C74 H74B 109.4
C84 C74 H74B 109.4
H74A C74 H74B 108.0
C106 C75 C63 112.2(4)
C106 C75 H75A 109.2
C63 C75 H75A 109.2
C106 C75 H75B 109.2
C63 C75 H75B 109.2
H75A C75 H75B 107.9
O14 C76 N48 126.4(4)
O14 C76 N46 124.5(4)
N48 C76 N46 109.0(4)
C61 C77 C119 110.3(4)
C61 C77 H77A 109.6
C119 C77 H77A 109.6
C61 C77 H77B 109.6
C119 C77 H77B 109.6
H77A C77 H77B 108.1
N38 C78 N30 114.9(3)
N38 C78 H78A 122.5
N30 C78 H78A 122.5
C88 C79 C64 112.9(4)
C88 C79 H79A 109.0
C64 C79 H79A 109.0
C88 C79 H79B 109.0
C64 C79 H79B 109.0
H79A C79 H79B 107.8
N44 C80 N32 113.3(3)
N44 C80 H80A 108.9
N32 C80 H80A 108.9
N44 C80 H80B 108.9
N32 C80 H80B 108.9
H80A C80 H80B 107.7
C69 C81 C105 109.0(4)
C69 C81 H81A 109.9
C105 C81 H81A 109.9
C69 C81 H81B 109.9
C105 C81 H81B 109.9
H81A C81 H81B 108.3
O20 C82 N39 125.9(4)
O20 C82 N31 125.2(4)
N39 C82 N31 108.8(3)
C73 C83 C91 109.1(4)
C73 C83 H83A 109.9
C91 C83 H83A 109.9
C73 C83 H83B 109.9
C91 C83 H83B 109.9
H83A C83 H83B 108.3
N42 C84 N47 111.9(3)
N42 C84 C74 112.6(3)
N47 C84 C74 112.5(3)
N42 C84 C119 103.5(3)
N47 C84 C119 103.0(3)
C74 C84 C119 112.7(3)
N34 C85 N33 114.4(3)
N34 C85 H85A 108.7
N33 C85 H85A 108.7
N34 C85 H85B 108.7
N33 C85 H85B 108.7
H85A C85 H85B 107.6
C65B C86 C95 112.3(5)
C65B C86 C62A 100.1(6)
C95 C86 C62A 106.2(4)
O24 C87 N37 125.1(4)
O24 C87 N35 124.7(4)
N37 C87 N35 110.2(3)
C118 C88 C79 113.5(3)
C118 C88 H88A 108.9
C79 C88 H88A 108.9
C118 C88 H88B 108.9
C79 C88 H88B 108.9
H88A C88 H88B 107.7
C99 C89 C66 110.9(4)
C99 C89 H89A 109.4
C66 C89 H89A 109.4
C99 C89 H89B 109.4
C66 C89 H89B 109.4
H89A C89 H89B 108.0
N43 C90 N47 114.8(3)
N43 C90 H90A 108.6
N47 C90 H90A 108.6
N43 C90 H90B 108.6
N47 C90 H90B 108.6
H90A C90 H90B 107.5
N26 C91 N35 112.2(3)
N26 C91 C83 113.4(3)
N35 C91 C83 112.5(4)
N26 C91 C106 102.5(3)
N35 C91 C106 102.4(3)
C83 C91 C106 112.8(4)
O15 C92 N27 128.1(4)
O15 C92 N38 125.1(4)
N27 C92 N38 106.6(4)
N37 C93 N40 116.1(3)
N37 C93 H93A 108.3
N40 C93 H93A 108.3
N37 C93 H93B 108.3
N40 C93 H93B 108.3
H93A C93 H93B 107.4
C115 C94 C64 112.1(4)
C115 C94 H94A 109.2
C64 C94 H94A 109.2
C115 C94 H94B 109.2
C64 C94 H94B 109.2
H94A C94 H94B 107.9
N45 C95 N43 111.6(3)
N45 C95 C86 113.3(3)
N43 C95 C86 112.7(4)
N45 C95 C112 101.9(3)
N43 C95 C112 102.5(3)
C86 C95 C112 113.9(3)
N38 C96 N48 111.2(3)
N38 C96 C72 113.0(3)
N48 C96 C72 111.6(4)
N38 C96 C111 103.1(3)
N48 C96 C111 103.3(3)
C72 C96 C111 114.0(4)
C65A C97 C62B 96.9(6)
C65A C97 C112 110.6(4)
C62B C97 C112 107.0(5)
N35 C98 N39 113.4(4)
N35 C98 H98A 108.9
N39 C98 H98A 108.9
N35 C98 H98B 108.9
N39 C98 H98B 108.9
H98A C98 H98B 107.7
N28 C99 N39 113.0(3)
N28 C99 C89 112.9(3)
N39 C99 C89 111.7(4)
N28 C99 C105 104.4(3)
N39 C99 C105 101.8(3)
C89 C99 C105 112.2(3)
N36 C100 N27 113.5(3)
N36 C100 H10M 108.9
N27 C100 H10M 108.9
N36 C100 H10N 108.9
N27 C100 H10N 108.9
H10M C100 H10N 107.7
N25 C101 N46 115.9(3)
N25 C101 H10K 108.3
N46 C101 H10K 108.3
N25 C101 H10L 108.3
N46 C101 H10L 108.3
H10K C101 H10L 107.4
C67 C102 C111 112.4(4)
C67 C102 H10I 109.1
C111 C102 H10I 109.1
C67 C102 H10J 109.1
C111 C102 H10J 109.1
H10I C102 H10J 107.8
N42 C103 N45 116.0(3)
N42 C103 H10G 108.3
N45 C103 H10G 108.3
N42 C103 H10H 108.3
N45 C103 H10H 108.3
H10G C103 H10H 107.4
N48 C104 N31 114.9(4)
N48 C104 H10E 108.5
N31 C104 H10E 108.5
N48 C104 H10F 108.5
N31 C104 H10F 108.5
H10E C104 H10F 107.5
N31 C105 N30 112.1(3)
N31 C105 C81 113.1(4)
N30 C105 C81 111.7(3)
N31 C105 C99 104.2(3)
N30 C105 C99 102.2(3)
C81 C105 C99 112.7(4)
N34 C106 N37 111.5(3)
N34 C106 C75 113.1(4)
N37 C106 C75 112.4(3)
N34 C106 C91 103.3(3)
N37 C106 C91 102.9(3)
C75 C106 C91 112.8(3)
O21 C107 N33 125.6(4)
O21 C107 N43 125.2(4)
N33 C107 N43 109.2(3)
N29 C108 N41 113.1(4)
N29 C108 H10C 109.0
N41 C108 H10C 109.0
N29 C108 H10D 109.0
N41 C108 H10D 109.0
H10C C108 H10D 107.8
O22 C109 N29 127.2(4)
O22 C109 N36 124.7(3)
N29 C109 N36 108.1(3)
O13 C110 N26 125.1(4)
O13 C110 N34 126.5(4)
N26 C110 N34 108.4(4)
N46 C111 N27 112.6(3)
N46 C111 C102 112.0(3)
N27 C111 C102 113.7(4)
N46 C111 C96 103.3(3)
N27 C111 C96 102.6(3)
C102 C111 C96 111.7(3)
N40 C112 N33 112.6(3)
N40 C112 C95 104.6(3)
N33 C112 C95 103.6(3)
N40 C112 C97 110.9(3)
N33 C112 C97 112.2(3)
C95 C112 C97 112.5(3)
O23 C113 N40 127.1(4)
O23 C113 N45 123.5(4)
N40 C113 N45 109.4(4)
O18 C114 N47 127.1(4)
O18 C114 N41 124.2(4)
N47 C114 N41 108.8(3)
N29 C115 N44 113.1(3)
N29 C115 C94 113.8(4)
N44 C115 C94 111.9(3)
N29 C115 C118 103.7(3)
N44 C115 C118 101.4(3)
C94 C115 C118 111.8(3)
O17 C116 N28 125.6(4)
O17 C116 N30 123.8(4)
N28 C116 N30 110.5(4)
O19 C117 N44 126.3(4)
O19 C117 N25 124.6(4)
N44 C117 N25 109.1(4)
N25 C118 N36 112.6(3)
N25 C118 C88 114.0(3)
N36 C118 C88 111.9(3)
N25 C118 C115 103.9(3)
N36 C118 C115 101.9(3)
C88 C118 C115 111.6(3)
N32 C119 N41 111.7(3)
N32 C119 C77 112.2(3)
N41 C119 C77 114.6(4)
N32 C119 C84 103.1(3)
N41 C119 C84 102.2(3)
C77 C119 C84 111.9(3)
O16 C120 N32 126.6(4)
O16 C120 N42 124.9(4)
N32 C120 N42 108.5(4)
C97 C62B C65B 114.4(8)
C97 C62B H62C 108.7
C65B C62B H62C 108.7
C97 C62B H62D 108.7
C65B C62B H62D 108.7
H62C C62B H62D 107.6
C86 C65B C62B 111.0(9)
C86 C65B H65C 109.4
C62B C65B H65C 109.4
C86 C65B H65D 109.4
C62B C65B H65D 109.4
H65C C65B H65D 108.0
C09 N01 C05 119.6(4)
C09 N01 C04 121.5(4)
C05 N01 C04 118.9(4)
C012 N02 C013 119.2(4)
C012 N02 C015 122.9(4)
C013 N02 C015 117.9(4)
C017 C018 H01A 109.5
C017 C018 H01B 109.5
H01A C018 H01B 109.5
C017 C018 H01C 109.5
H01A C018 H01C 109.5
H01B C018 H01C 109.5
C012 C011 C010 121.1(5)
C012 C011 H01D 119.4
C010 C011 H01D 119.4
C014 C010 C011 116.6(4)
C014 C010 C07 120.2(4)
C011 C010 C07 123.3(4)
C013 C014 C010 120.1(4)
C013 C014 H01E 120.0
C010 C014 H01E 120.0
C015 C016 C017 114.1(5)
C015 C016 H01F 108.7
C017 C016 H01F 108.7
C015 C016 H01G 108.7
C017 C016 H01G 108.7
H01F C016 H01G 107.6
C018 C017 C016 114.8(6)
C018 C017 H01H 108.6
C016 C017 H01H 108.6
C018 C017 H01I 108.6
C016 C017 H01I 108.6
H01H C017 H01I 107.5
C016 C015 N02 114.4(4)
C016 C015 H01J 108.7
N02 C015 H01J 108.7
C016 C015 H01K 108.7
N02 C015 H01K 108.7
H01J C015 H01K 107.6
N02 C012 C011 121.6(4)
N02 C012 H01L 119.2
C011 C012 H01L 119.2
N02 C013 C014 121.3(5)
N02 C013 H01M 119.3
C014 C013 H01M 119.3
C01 C02 C03 120.0(9)
C01 C02 H02A 107.3
C03 C02 H02A 107.3
C01 C02 H02B 107.3
C03 C02 H02B 107.3
H02A C02 H02B 106.9
C02 C01 H01N 109.5
C02 C01 H01O 109.5
H01N C01 H01O 109.5
C02 C01 H01P 109.5
H01N C01 H01P 109.5
H01O C01 H01P 109.5
C08 C07 C06 115.5(4)
C08 C07 C010 123.4(5)
C06 C07 C010 121.2(4)
C07 C08 C09 122.2(5)
C07 C08 H08A 118.9
C09 C08 H08A 118.9
N01 C09 C08 120.6(5)
N01 C09 H09A 119.7
C08 C09 H09A 119.7
C05 C06 C07 119.8(5)
C05 C06 H06A 120.1
C07 C06 H06A 120.1
C03 C04 N01 115.0(4)
C03 C04 H04A 108.5
N01 C04 H04A 108.5
C03 C04 H04B 108.5
N01 C04 H04B 108.5
H04A C04 H04B 107.5
N01 C05 C06 122.4(5)
N01 C05 H05A 118.8
C06 C05 H05A 118.8
C04 C03 C02 113.8(6)
C04 C03 H03A 108.8
C02 C03 H03A 108.8
C04 C03 H03B 108.8
C02 C03 H03B 108.8
H03A C03 H03B 107.7

loop_
_geom_bond_atom_site_label_1
_geom_bond_atom_site_label_2
_geom_bond_distance
K1 O2W 2.398(4)
K1 O24 2.408(3)
K1 O5 2.410(3)
K1 O11 2.424(3)
K1 O1W 2.425(3)
K1 O23 2.467(3)
K1 O4W 2.476(4)
O1 C18 1.245(6)
O2 C34 1.221(5)
O3 C38 1.227(6)
O4 C27 1.239(5)
O5 C55 1.228(5)
O6 C48 1.222(5)
O7 C43 1.218(5)
O8 C40 1.231(5)
O9 C42 1.207(5)
O10 C30 1.222(4)
O11 C51 1.227(5)
O12 C54 1.222(5)
O13 C110 1.202(5)
O14 C76 1.214(5)
O15 C92 1.204(5)
O16 C120 1.218(5)
O17 C116 1.241(5)
O18 C114 1.234(5)
O19 C117 1.251(5)
O20 C82 1.228(5)
O21 C107 1.223(5)
O22 C109 1.208(5)
O23 C113 1.239(5)
O24 C87 1.230(5)
N1 C38 1.373(7)
N1 C15 1.437(6)
N1 C37 1.452(6)
N2 C38 1.371(6)
N2 C28 1.455(6)
N2 C14 1.483(6)
N3 C27 1.392(6)
N3 C10 1.455(6)
N3 C26 1.477(5)
N4 C18 1.362(7)
N4 C14 1.423(6)
N4 C35 1.447(6)
N5 C55 1.383(6)
N5 C31 1.421(5)
N5 C19 1.439(5)
N6 C18 1.397(6)
N6 C10 1.440(6)
N6 C19 1.468(6)
N7 C55 1.361(5)
N7 C36 1.433(6)
N7 C35 1.464(5)
N8 C34 1.363(6)
N8 C28 1.435(5)
N8 C36 1.462(6)
N9 C54 1.369(6)
N9 C45 1.444(5)
N9 C49 1.455(5)
N10 C40 1.363(6)
N10 C15 1.452(6)
N10 C59 1.464(5)
N11 C54 1.370(5)
N11 C57 1.437(5)
N11 C56 1.451(5)
N12 C30 1.368(5)
N12 C58 1.474(5)
N12 C52 1.485(5)
N13 C48 1.380(5)
N13 C49 1.434(5)
N13 C24 1.448(6)
N14 C27 1.331(5)
N14 C58 1.435(6)
N14 C53 1.469(5)
N15 C34 1.360(5)
N15 C37 1.466(5)
N15 C41 1.479(6)
N16 C42 1.375(6)
N16 C24 1.431(6)
N16 C39 1.464(5)
N17 C51 1.354(5)
N17 C26 1.455(5)
N17 C31 1.461(6)
N18 C40 1.361(6)
N18 C39 1.453(5)
N18 C45 1.478(6)
N19 C48 1.353(6)
N19 C50 1.445(5)
N19 C56 1.452(5)
N20 C42 1.384(5)
N20 C41 1.430(6)
N20 C59 1.442(5)
N21 C43 1.383(6)
N21 C50 1.429(5)
N21 C60 1.442(5)
N22 C43 1.369(5)
N22 C47 1.448(5)
N22 C52 1.482(5)
N23 C30 1.378(5)
N23 C60 1.463(4)
N23 C57 1.466(5)
N24 C51 1.377(6)
N24 C47 1.445(5)
N24 C53 1.457(5)
N25 C117 1.370(5)
N25 C118 1.425(5)
N25 C101 1.433(5)
N26 C110 1.375(6)
N26 C91 1.460(6)
N26 C71 1.462(5)
N27 C92 1.357(5)
N27 C111 1.462(5)
N27 C100 1.473(5)
N28 C116 1.355(6)
N28 C99 1.441(6)
N28 C71 1.449(6)
N29 C109 1.370(5)
N29 C115 1.439(5)
N29 C108 1.456(5)
N30 C116 1.358(5)
N30 C105 1.468(6)
N30 C78 1.480(6)
N31 C82 1.369(5)
N31 C104 1.448(6)
N31 C105 1.453(5)
N32 C120 1.368(5)
N32 C119 1.457(5)
N32 C80 1.469(5)
N33 C107 1.364(6)
N33 C85 1.463(5)
N33 C112 1.464(5)
N34 C110 1.378(5)
N34 C85 1.445(5)
N34 C106 1.468(6)
N35 C87 1.368(5)
N35 C98 1.446(5)
N35 C91 1.479(5)
N36 C109 1.384(5)
N36 C100 1.421(4)
N36 C118 1.481(5)
N37 C87 1.346(6)
N37 C93 1.427(5)
N37 C106 1.473(5)
N38 C92 1.400(5)
N38 C78 1.426(5)
N38 C96 1.451(5)
N39 C82 1.360(5)
N39 C98 1.452(6)
N39 C99 1.491(5)
N40 C113 1.350(5)
N40 C93 1.443(5)
N40 C112 1.451(5)
N41 C114 1.369(5)
N41 C108 1.464(5)
N41 C119 1.469(5)
N42 C120 1.389(5)
N42 C103 1.432(5)
N42 C84 1.446(5)
N43 C107 1.363(5)
N43 C90 1.442(5)
N43 C95 1.479(5)
N44 C117 1.349(6)
N44 C80 1.443(5)
N44 C115 1.466(5)
N45 C113 1.385(6)
N45 C103 1.449(5)
N45 C95 1.461(5)
N46 C76 1.383(6)
N46 C111 1.444(5)
N46 C101 1.446(5)
N47 C114 1.351(5)
N47 C90 1.448(5)
N47 C84 1.471(5)
N48 C76 1.368(5)
N48 C104 1.439(6)
N48 C96 1.482(5)
C1 C6 1.429(9)
C1 C25 1.529(7)
C1 H1A 0.9700
C1 H1B 0.9700
C2 C5 1.498(8)
C2 C23 1.519(7)
C2 H2A 0.9700
C2 H2B 0.9700
C3 C9 1.516(8)
C3 C7 1.553(9)
C3 H3A 0.9700
C3 H3B 0.9700
C4 C8 1.515(8)
C4 C29 1.543(7)
C4 H4A 0.9700
C4 H4B 0.9700
C5 C16 1.464(9)
C5 H5A 0.9700
C5 H5B 0.9700
C6 C17 1.546(7)
C6 H6A 0.9700
C6 H6B 0.9700
C7 C11 1.538(7)
C7 H7A 0.9700
C7 H7B 0.9700
C8 C21 1.560(7)
C8 H8A 0.9700
C8 H8B 0.9700
C9 C35 1.511(7)
C9 H9A 0.9700
C9 H9B 0.9700
C10 H10A 0.9700
C10 H10B 0.9700
C11 C19 1.529(7)
C11 H11A 0.9700
C11 H11B 0.9700
C12 C20 1.524(7)
C12 C46 1.528(6)
C12 H12A 0.9700
C12 H12B 0.9700
C13 C44 1.514(7)
C13 C33 1.547(7)
C13 H13A 0.9700
C13 H13B 0.9700
C14 H14A 0.9700
C14 H14B 0.9700
C15 H15A 0.9700
C15 H15B 0.9700
C16 C26 1.530(7)
C16 H16A 0.9700
C16 H16B 0.9700
C17 C37 1.530(7)
C17 H17A 0.9700
C17 H17B 0.9700
C19 C35 1.582(7)
C20 C32 1.528(6)
C20 H20A 0.9700
C20 H20B 0.9700
C21 C59 1.495(6)
C21 H21A 0.9700
C21 H21B 0.9700
C22 C33 1.478(7)
C22 C60 1.543(6)
C22 H22A 0.9700
C22 H22B 0.9700
C23 C53 1.543(6)
C23 H23A 0.9700
C23 H23B 0.9700
C24 H24A 0.9700
C24 H24B 0.9700
C25 C28 1.513(7)
C25 H25A 0.9700
C25 H25B 0.9700
C26 C53 1.516(6)
C28 C37 1.590(7)
C29 C39 1.503(6)
C29 H29A 0.9700
C29 H29B 0.9700
C31 H31A 0.9700
C31 H31B 0.9700
C32 C56 1.509(7)
C32 H32A 0.9700
C32 H32B 0.9700
C33 H33A 0.9700
C33 H33B 0.9700
C36 H36A 0.9700
C36 H36B 0.9700
C39 C59 1.585(6)
C41 H41A 0.9700
C41 H41B 0.9700
C44 C52 1.494(6)
C44 H44A 0.9700
C44 H44B 0.9700
C45 H45A 0.9700
C45 H45B 0.9700
C46 C49 1.524(6)
C46 H46A 0.9700
C46 H46B 0.9700
C47 H47A 0.9700
C47 H47B 0.9700
C49 C56 1.594(6)
C50 H50A 0.9700
C50 H50B 0.9700
C52 C60 1.545(6)
C57 H57A 0.9700
C57 H57B 0.9700
C58 H58A 0.9700
C58 H58B 0.9700
C61 C68 1.470(8)
C61 C77 1.515(7)
C61 H61A 0.9700
C61 H61B 0.9700
C62A C65A 1.575(10)
C62A C86 1.632(10)
C62A H62A 0.9700
C62A H62B 0.9700
C63 C75 1.507(7)
C63 C73 1.526(7)
C63 H63A 0.9700
C63 H63B 0.9700
C64 C94 1.517(7)
C64 C79 1.535(6)
C64 H64A 0.9700
C64 H64B 0.9700
C65A C97 1.482(8)
C65A H65A 0.9700
C65A H65B 0.9700
C66 C89 1.539(7)
C66 C69 1.607(8)
C66 H66A 0.9700
C66 H66B 0.9700
C67 C102 1.496(7)
C67 C70 1.550(7)
C67 H67A 0.9700
C67 H67B 0.9700
C68 C74 1.510(8)
C68 H68A 0.9300
C69 C81 1.528(7)
C69 H69A 0.9700
C69 H69B 0.9700
C70 C72 1.517(7)
C70 H70A 0.9700
C70 H70B 0.9700
C71 H71A 0.9700
C71 H71B 0.9700
C72 C96 1.520(6)
C72 H72A 0.9700
C72 H72B 0.9700
C73 C83 1.499(7)
C73 H73A 0.9700
C73 H73B 0.9700
C74 C84 1.526(6)
C74 H74A 0.9700
C74 H74B 0.9700
C75 C106 1.507(6)
C75 H75A 0.9700
C75 H75B 0.9700
C77 C119 1.518(6)
C77 H77A 0.9700
C77 H77B 0.9700
C78 H78A 0.9300
C79 C88 1.529(6)
C79 H79A 0.9700
C79 H79B 0.9700
C80 H80A 0.9700
C80 H80B 0.9700
C81 C105 1.529(6)
C81 H81A 0.9700
C81 H81B 0.9700
C83 C91 1.533(6)
C83 H83A 0.9700
C83 H83B 0.9700
C84 C119 1.568(6)
C85 H85A 0.9700
C85 H85B 0.9700
C86 C65B 1.428(13)
C86 C95 1.509(5)
C88 C118 1.528(6)
C88 H88A 0.9700
C88 H88B 0.9700
C89 C99 1.517(6)
C89 H89A 0.9700
C89 H89B 0.9700
C90 H90A 0.9700
C90 H90B 0.9700
C91 C106 1.558(6)
C93 H93A 0.9700
C93 H93B 0.9700
C94 C115 1.516(6)
C94 H94A 0.9700
C94 H94B 0.9700
C95 C112 1.548(5)
C96 C111 1.546(6)
C97 C62B 1.562(13)
C97 C112 1.562(6)
C98 H98A 0.9700
C98 H98B 0.9700
C99 C105 1.557(6)
C100 H10M 0.9700
C100 H10N 0.9700
C101 H10K 0.9700
C101 H10L 0.9700
C102 C111 1.535(6)
C102 H10I 0.9700
C102 H10J 0.9700
C103 H10G 0.9700
C103 H10H 0.9700
C104 H10E 0.9700
C104 H10F 0.9700
C108 H10C 0.9700
C108 H10D 0.9700
C115 C118 1.565(5)
C62B C65B 1.601(16)
C62B H62C 0.9700
C62B H62D 0.9700
C65B H65C 0.9700
C65B H65D 0.9700
N01 C09 1.306(7)
N01 C05 1.320(6)
N01 C04 1.503(6)
N02 C012 1.323(6)
N02 C013 1.354(6)
N02 C015 1.519(6)
C018 C017 1.459(10)
C018 H01A 0.9600
C018 H01B 0.9600
C018 H01C 0.9600
C011 C012 1.350(7)
C011 C010 1.391(6)
C011 H01D 0.9300
C010 C014 1.384(7)
C010 C07 1.495(6)
C014 C013 1.366(7)
C014 H01E 0.9300
C016 C015 1.507(8)
C016 C017 1.558(8)
C016 H01F 0.9700
C016 H01G 0.9700
C017 H01H 0.9700
C017 H01I 0.9700
C015 H01J 0.9700
C015 H01K 0.9700
C012 H01L 0.9300
C013 H01M 0.9300
C02 C01 1.360(12)
C02 C03 1.576(10)
C02 H02A 0.9700
C02 H02B 0.9700
C01 H01N 0.9600
C01 H01O 0.9600
C01 H01P 0.9600
C07 C08 1.369(6)
C07 C06 1.388(7)
C08 C09 1.377(7)
C08 H08A 0.9300
C09 H09A 0.9300
C06 C05 1.373(7)
C06 H06A 0.9300
C04 C03 1.479(7)
C04 H04A 0.9700
C04 H04B 0.9700
C05 H05A 0.9300
C03 H03A 0.9700
C03 H03B 0.9700

loop_
_platon_squeeze_void_nr
_platon_squeeze_void_average_x
_platon_squeeze_void_average_y
_platon_squeeze_void_average_z
_platon_squeeze_void_volume
_platon_squeeze_void_count_electrons
_platon_squeeze_void_content
1 0.000 0.500 0.500 474 226 ' 9 H2O'
2 0.200 0.056 0.849 8 1 ' '
3 0.500 0.500 0.500 97 43 ' '
4 0.800 0.944 0.151 8 1 ' '
